data_4126210
loop_
_publ_author_name
'Latendresse, Trevor Philip'
'Bhuvanesh, Nattamai S.'
'Nippe, Michael'

_publ_section_title
;
 Slow Magnetic Relaxation in a Lanthanide-[1]Metallocenophane Complex.
;
_journal_name_full 'Journal of the American Chemical Society'
_journal_paper_doi 10.1021/jacs.7b01499
_journal_year 2017
_chemical_formula_moiety 'C38 H40 Dy Fe3 Li2 O2, C16 H32 Li O4'
_chemical_formula_sum 'C54 H72 Dy Fe3 Li3 O6'
_chemical_formula_weight 1167.98
_space_group_crystal_system monoclinic
_space_group_IT_number 14
_space_group_name_Hall '-P 2ybc'
_space_group_name_H-M_alt 'P 1 21/c 1'
_symmetry_space_group_name_Hall '-P 2ybc'
_symmetry_space_group_name_H-M 'P 1 21/c 1'
_atom_sites_solution_hydrogens geom
_atom_sites_solution_primary direct
_audit_creation_date 2016-12-02
_audit_creation_method
;
Olex2 1.2-beta
(compiled 2016.02.19 svn.r3266 for OlexSys, GUI svn.r5155)
;
_cell_angle_alpha 90
_cell_angle_beta 92.567(3)
_cell_angle_gamma 90
_cell_formula_units_Z 8
_cell_length_a 11.3810(9)
_cell_length_b 63.671(5)
_cell_length_c 13.7280(11)
_cell_measurement_reflns_used 9064
_cell_measurement_temperature 100.0
_cell_measurement_theta_max 27.423
_cell_measurement_theta_min 2.297
_cell_volume 9937.9(14)
_computing_molecular_graphics 'Olex2 (Dolomanov et al., 2009)'
_computing_publication_material 'Olex2 (Dolomanov et al., 2009)'
_computing_structure_refinement 'ShelXL (Sheldrick, 2015)'
_computing_structure_solution 'ShelXT (Sheldrick, 2015)'
_diffrn_ambient_temperature 100.0
_diffrn_detector 'Bruker APEX2 area detector'
_diffrn_detector_area_resol_mean 7.9
_diffrn_detector_type 'CCD area detector'
_diffrn_measured_fraction_theta_full 0.996
_diffrn_measured_fraction_theta_max 0.991
_diffrn_measurement_device 'three-circle diffractometer'
_diffrn_measurement_device_type 'Bruker APEX-II CCD'
_diffrn_measurement_method '\f and \w scans'
_diffrn_radiation_monochromator 'mirror optics'
_diffrn_radiation_probe x-ray
_diffrn_radiation_type MoK\a
_diffrn_radiation_wavelength 0.71073
_diffrn_reflns_av_R_equivalents 0.0641
_diffrn_reflns_av_unetI/netI 0.0353
_diffrn_reflns_Laue_measured_fraction_full 0.996
_diffrn_reflns_Laue_measured_fraction_max 0.991
_diffrn_reflns_limit_h_max 14
_diffrn_reflns_limit_h_min -14
_diffrn_reflns_limit_k_max 82
_diffrn_reflns_limit_k_min -82
_diffrn_reflns_limit_l_max 17
_diffrn_reflns_limit_l_min -17
_diffrn_reflns_number 247289
_diffrn_reflns_point_group_measured_fraction_full 0.996
_diffrn_reflns_point_group_measured_fraction_max 0.991
_diffrn_reflns_theta_full 25.242
_diffrn_reflns_theta_max 27.471
_diffrn_reflns_theta_min 2.427
_diffrn_source 'microfocus sealed X-ray tube'
_diffrn_source_type 'Incoatec I\ms'
_diffrn_standards_number 0
_exptl_absorpt_coefficient_mu 2.394
_exptl_absorpt_correction_T_max 0.9811
_exptl_absorpt_correction_T_min 0.5220
_exptl_absorpt_correction_type multi-scan
_exptl_absorpt_process_details
;
SADABS-2014/5 (Bruker,2014/5) was used for absorption correction.
wR2(int) was 0.1281 before and 0.0579 after correction.
The Ratio of minimum to maximum transmission is 0.5321.
The \l/2 correction factor is Not present.
;
_exptl_crystal_colour orange
_exptl_crystal_colour_primary orange
_exptl_crystal_density_diffrn 1.561
_exptl_crystal_description plate
_exptl_crystal_F_000 4776
_exptl_crystal_size_max 0.539
_exptl_crystal_size_mid 0.141
_exptl_crystal_size_min 0.036
_refine_diff_density_max 1.040
_refine_diff_density_min -2.475
_refine_diff_density_rms 0.137
_refine_ls_extinction_method none
_refine_ls_goodness_of_fit_ref 1.334
_refine_ls_hydrogen_treatment constr
_refine_ls_matrix_type full
_refine_ls_number_parameters 1223
_refine_ls_number_reflns 22555
_refine_ls_number_restraints 231
_refine_ls_restrained_S_all 1.331
_refine_ls_R_factor_all 0.0707
_refine_ls_R_factor_gt 0.0589
_refine_ls_shift/su_max 0.006
_refine_ls_shift/su_mean 0.000
_refine_ls_structure_factor_coef Fsqd
_refine_ls_weighting_details 'w=1/[\s^2^(Fo^2^)+57.2062P] where P=(Fo^2^+2Fc^2^)/3'
_refine_ls_weighting_scheme calc
_refine_ls_wR_factor_gt 0.0954
_refine_ls_wR_factor_ref 0.0979
_reflns_Friedel_coverage 0.000
_reflns_number_gt 19808
_reflns_number_total 22555
_reflns_threshold_expression 'I > 2\s(I)'
_cod_data_source_file ja7b01499_si_002.cif
_cod_data_source_block Compound1
_cod_database_code 4126210
_shelx_space_group_comment
;
The symmetry employed for this shelxl refinement is uniquely defined
by the following loop, which should always be used as a source of
symmetry information in preference to the above space-group names.
They are only intended as comments.
;
_shelx_estimated_absorpt_t_max 0.919
_shelx_estimated_absorpt_t_min 0.359
_olex2_refinement_description
;
1. Fixed Uiso
 At 1.2 times of:
  All C(H) groups, All C(H,H) groups
2. Restrained distances
 C1C-C1B = C107-C106
 1.51 with sigma of 0.02
 O12A-Li6 \\sim O12-Li6
 with sigma of 0.02
 O12A-C1D \\sim O12-C105 \\sim O12A-C1A \\sim O12-C108
 with sigma of 0.02
 C1A-C1B \\sim C108-C107 \\sim C1D-C1C \\sim C106-C105
 with sigma of 0.02
 C1B-C1C \\sim C107-C106
 with sigma of 0.02
3. Uiso/Uaniso restraints and constraints
O12 \\sim C105 \\sim C106 \\sim C107 \\sim C108 \\sim O12A \\sim C1A \\sim C1B
\\sim C1C \\sim C1D \\sim C105 \\sim C106 \\sim C107 \\sim C108: within 2A with
sigma of 0.04 and sigma for terminal atoms of 0.08
Uanis(C60) = Uanis(C59) = Uanis(C63)
Uanis(O12) = Uanis(O12A)
Uanis(C68) = Uanis(C64) = Uanis(C65)
4. Rigid body (RIGU) restrains
 O12, O12A, C1A, C1B, C1C, C1D, C105, C106, C107, C108
 with sigma for 1-2 distances of 0.004 and sigma for 1-3 distances of 0.004
5. Same fragment restrains
{O12, C105, C106, C107, C108} sigma for 1-2: 0.02, 1-3: 0.04
as
{O12A, C1A, C1B, C1C, C1D}
6. Others
 Sof(O12A)=Sof(C1A)=Sof(H1AA)=Sof(H1AB)=Sof(C1B)=Sof(H1BA)=Sof(H1BB)=Sof(C1C)=
 Sof(H1CA)=Sof(H1CB)=Sof(C1D)=Sof(H1DA)=Sof(H1DB)=1-FVAR(1)
 Sof(O12)=Sof(C105)=Sof(H10K)=Sof(H10L)=Sof(C106)=Sof(H10M)=Sof(H10N)=
 Sof(C107)=Sof(H10O)=Sof(H10P)=Sof(C108)=Sof(H10Q)=Sof(H10R)=FVAR(1)
7.a Secondary CH2 refined with riding coordinates:
 C31(H31A,H31B), C32(H32A,H32B), C33(H33A,H33B), C34(H34A,H34B), C35(H35A,
 H35B), C36(H36A,H36B), C37(H37A,H37B), C38(H38A,H38B), C69(H69A,H69B),
 C70(H70A,H70B), C71(H71A,H71B), C72(H72A,H72B), C73(H73A,H73B), C74(H74A,H74B),
  C75(H75A,H75B), C76(H76A,H76B), C77(H77A,H77B), C78(H78A,H78B), C79(H79A,
 H79B), C80(H80A,H80B), C81(H81A,H81B), C82(H82A,H82B), C83(H83A,H83B),
 C84(H84A,H84B), C85(H85A,H85B), C86(H86A,H86B), C87(H87A,H87B), C88(H88A,H88B),
  C89(H89A,H89B), C90(H90A,H90B), C91(H91A,H91B), C92(H92A,H92B), C93(H93A,
 H93B), C94(H94A,H94B), C95(H95A,H95B), C96(H96A,H96B), C97(H97A,H97B),
 C98(H98A,H98B), C99(H99A,H99B), C100(H10A,H10B), C101(H10C,H10D), C102(H10E,
 H10F), C103(H10G,H10H), C104(H10I,H10J), C105(H10K,H10L), C106(H10M,H10N),
 C107(H10O,H10P), C108(H10Q,H10R), C1A(H1AA,H1AB), C1B(H1BA,H1BB), C1C(H1CA,
 H1CB), C1D(H1DA,H1DB)
7.b Aromatic/amide H refined with riding coordinates:
 C2(H2), C3(H3), C4(H4), C5(H5), C7(H7), C8(H8), C9(H9), C10(H10), C12(H12),
 C13(H13), C14(H14), C15(H15), C17(H17), C18(H18), C19(H19), C20(H20), C22(H22),
  C23(H23), C24(H24), C25(H25), C27(H27), C28(H28), C29(H29), C30(H30),
 C40(H40), C41(H41), C42(H42), C43(H43), C45(H45), C46(H46), C47(H47), C48(H48),
  C50(H50), C51(H51), C52(H52), C53(H53), C55(H55), C56(H56), C57(H57),
 C58(H58), C60(H60), C61(H61), C62(H62), C63(H63), C65(H65), C66(H66), C67(H67),
  C68(H68)
;
_shelx_shelxl_version_number 2014/7
_olex2_submission_special_instructions 'No special instructions were received'

loop_
_space_group_symop_operation_xyz
'x, y, z'
'-x, y+1/2, -z+1/2'
'-x, -y, -z'
'x, -y-1/2, z-1/2'

loop_
_atom_site_label
_atom_site_type_symbol
_atom_site_fract_x
_atom_site_fract_y
_atom_site_fract_z
_atom_site_U_iso_or_equiv
_atom_site_adp_type
_atom_site_occupancy
_atom_site_site_symmetry_order
_atom_site_calc_flag
_atom_site_refinement_flags_posn
_atom_site_refinement_flags_adp
_atom_site_refinement_flags_occupancy
_atom_site_disorder_assembly
_atom_site_disorder_group
Dy1 Dy -0.15217(2) 0.56388(2) 0.28224(2) 0.01114(5) Uani 1 1 d . . . . .
Fe1 Fe 0.07469(6) 0.58808(2) 0.37772(5) 0.01484(15) Uani 1 1 d . . . . .
Fe2 Fe -0.41160(6) 0.57276(2) 0.35552(5) 0.01248(14) Uani 1 1 d . . . . .
Fe3 Fe -0.12089(6) 0.53110(2) 0.10624(5) 0.01349(15) Uani 1 1 d . . . . .
Li1 Li -0.1825(7) 0.59558(14) 0.1496(6) 0.0167(18) Uani 1 1 d . . . . .
Li2 Li -0.1222(8) 0.53266(14) 0.4167(7) 0.0194(19) Uani 1 1 d . . . . .
O1 O -0.1847(3) 0.62208(6) 0.0804(3) 0.0211(8) Uani 1 1 d . . . . .
O2 O -0.1027(3) 0.51617(6) 0.5338(3) 0.0209(8) Uani 1 1 d . . . . .
C1 C -0.0216(4) 0.59527(8) 0.2485(4) 0.0155(10) Uani 1 1 d . . . . .
C2 C -0.0272(4) 0.61176(8) 0.3208(4) 0.0170(11) Uani 1 1 d . . . . .
H2 H -0.0980 0.6168 0.3463 0.020 Uiso 1 1 calc R . . . .
C3 C 0.0875(4) 0.61945(8) 0.3492(4) 0.0187(11) Uani 1 1 d . . . . .
H3 H 0.1056 0.6302 0.3956 0.022 Uiso 1 1 calc R . . . .
C4 C 0.1688(5) 0.60803(9) 0.2948(4) 0.0230(12) Uani 1 1 d . . . . .
H4 H 0.2519 0.6096 0.2982 0.028 Uiso 1 1 calc R . . . .
C5 C 0.1037(5) 0.59375(8) 0.2341(4) 0.0187(11) Uani 1 1 d . . . . .
H5 H 0.1379 0.5844 0.1897 0.022 Uiso 1 1 calc R . . . .
C6 C -0.0027(5) 0.56028(8) 0.4240(4) 0.0199(11) Uani 1 1 d . . . . .
C7 C -0.0039(5) 0.57668(9) 0.4974(4) 0.0219(12) Uani 1 1 d . . . . .
H7 H -0.0731 0.5819 0.5248 0.026 Uiso 1 1 calc R . . . .
C8 C 0.1124(5) 0.58391(9) 0.5232(4) 0.0239(12) Uani 1 1 d . . . . .
H8 H 0.1329 0.5947 0.5689 0.029 Uiso 1 1 calc R . . . .
C9 C 0.1911(5) 0.57210(9) 0.4683(4) 0.0241(12) Uani 1 1 d . . . . .
H9 H 0.2743 0.5734 0.4701 0.029 Uiso 1 1 calc R . . . .
C10 C 0.1219(5) 0.55782(8) 0.4096(4) 0.0197(11) Uani 1 1 d . . . . .
H10 H 0.1537 0.5479 0.3663 0.024 Uiso 1 1 calc R . . . .
C11 C -0.3159(4) 0.59099(8) 0.2589(4) 0.0152(10) Uani 1 1 d . . . . .
C12 C -0.4241(4) 0.58250(8) 0.2140(4) 0.0146(10) Uani 1 1 d . . . . .
H12 H -0.4270 0.5737 0.1581 0.018 Uiso 1 1 calc R . . . .
C13 C -0.5259(4) 0.58904(8) 0.2642(4) 0.0184(11) Uani 1 1 d . . . . .
H13 H -0.6053 0.5854 0.2479 0.022 Uiso 1 1 calc R . . . .
C14 C -0.4849(5) 0.60201(8) 0.3433(4) 0.0183(11) Uani 1 1 d . . . . .
H14 H -0.5318 0.6086 0.3900 0.022 Uiso 1 1 calc R . . . .
C15 C -0.3590(4) 0.60320(8) 0.3390(4) 0.0152(10) Uani 1 1 d . . . . .
H15 H -0.3100 0.6111 0.3833 0.018 Uiso 1 1 calc R . . . .
C16 C -0.2940(4) 0.54899(8) 0.4022(4) 0.0163(10) Uani 1 1 d . . . . .
C17 C -0.4015(5) 0.54083(8) 0.3582(4) 0.0180(11) Uani 1 1 d . . . . .
H17 H -0.4046 0.5318 0.3031 0.022 Uiso 1 1 calc R . . . .
C18 C -0.5035(4) 0.54779(8) 0.4065(4) 0.0180(11) Uani 1 1 d . . . . .
H18 H -0.5831 0.5444 0.3895 0.022 Uiso 1 1 calc R . . . .
C19 C -0.4618(5) 0.56077(8) 0.4848(4) 0.0189(11) Uani 1 1 d . . . . .
H19 H -0.5087 0.5678 0.5303 0.023 Uiso 1 1 calc R . . . .
C20 C -0.3368(4) 0.56140(8) 0.4827(4) 0.0180(11) Uani 1 1 d . . . . .
H20 H -0.2874 0.5689 0.5280 0.022 Uiso 1 1 calc R . . . .
C21 C -0.1750(4) 0.56248(8) 0.0966(4) 0.0166(10) Uani 1 1 d . . . . .
C22 C -0.0705(5) 0.55850(8) 0.0434(4) 0.0209(12) Uani 1 1 d . . . . .
H22 H 0.0024 0.5655 0.0551 0.025 Uiso 1 1 calc R . . . .
C23 C -0.0910(6) 0.54273(9) -0.0290(4) 0.0269(13) Uani 1 1 d . . . . .
H23 H -0.0351 0.5375 -0.0723 0.032 Uiso 1 1 calc R . . . .
C24 C -0.2095(5) 0.53626(9) -0.0247(4) 0.0258(13) Uani 1 1 d . . . . .
H24 H -0.2481 0.5260 -0.0647 0.031 Uiso 1 1 calc R . . . .
C25 C -0.2602(5) 0.54811(8) 0.0507(4) 0.0199(11) Uani 1 1 d . . . . .
H25 H -0.3395 0.5468 0.0688 0.024 Uiso 1 1 calc R . . . .
C26 C -0.1031(4) 0.52547(8) 0.2571(4) 0.0159(10) Uani 1 1 d . . . . .
C27 C 0.0060(5) 0.52227(8) 0.2082(4) 0.0188(11) Uani 1 1 d . . . . .
H27 H 0.0770 0.5296 0.2243 0.023 Uiso 1 1 calc R . . . .
C28 C -0.0062(5) 0.50679(8) 0.1330(4) 0.0191(11) Uani 1 1 d . . . . .
H28 H 0.0532 0.5023 0.0913 0.023 Uiso 1 1 calc R . . . .
C29 C -0.1240(5) 0.49939(8) 0.1323(4) 0.0186(11) Uani 1 1 d . . . . .
H29 H -0.1582 0.4889 0.0907 0.022 Uiso 1 1 calc R . . . .
C30 C -0.1811(5) 0.51075(8) 0.2065(4) 0.0175(11) Uani 1 1 d . . . . .
H30 H -0.2613 0.5089 0.2209 0.021 Uiso 1 1 calc R . . . .
C31 C -0.2066(5) 0.64031(9) 0.1390(4) 0.0253(12) Uani 1 1 d . . . . .
H31A H -0.2354 0.6360 0.2031 0.030 Uiso 1 1 calc R . . . .
H31B H -0.2670 0.6493 0.1060 0.030 Uiso 1 1 calc R . . . .
C32 C -0.0914(5) 0.65215(10) 0.1527(5) 0.0310(14) Uani 1 1 d . . . . .
H32A H -0.0620 0.6517 0.2216 0.037 Uiso 1 1 calc R . . . .
H32B H -0.1011 0.6670 0.1326 0.037 Uiso 1 1 calc R . . . .
C33 C -0.0075(5) 0.64072(10) 0.0870(5) 0.0320(14) Uani 1 1 d . . . . .
H33A H 0.0380 0.6508 0.0488 0.038 Uiso 1 1 calc R . . . .
H33B H 0.0478 0.6317 0.1257 0.038 Uiso 1 1 calc R . . . .
C34 C -0.0892(5) 0.62760(9) 0.0206(4) 0.0292(14) Uani 1 1 d . . . . .
H34A H -0.1177 0.6358 -0.0369 0.035 Uiso 1 1 calc R . . . .
H34B H -0.0486 0.6149 -0.0021 0.035 Uiso 1 1 calc R . . . .
C35 C -0.2001(5) 0.51024(10) 0.5908(4) 0.0277(13) Uani 1 1 d . . . . .
H35A H -0.1963 0.4951 0.6068 0.033 Uiso 1 1 calc R . . . .
H35B H -0.2755 0.5131 0.5545 0.033 Uiso 1 1 calc R . . . .
C36 C -0.1900(5) 0.52339(10) 0.6833(4) 0.0299(14) Uani 1 1 d . . . . .
H36A H -0.1963 0.5144 0.7418 0.036 Uiso 1 1 calc R . . . .
H36B H -0.2525 0.5342 0.6832 0.036 Uiso 1 1 calc R . . . .
C37 C -0.0677(5) 0.53369(10) 0.6818(4) 0.0293(13) Uani 1 1 d . . . . .
H37A H -0.0740 0.5488 0.6652 0.035 Uiso 1 1 calc R . . . .
H37B H -0.0244 0.5322 0.7456 0.035 Uiso 1 1 calc R . . . .
C38 C -0.0082(5) 0.52153(9) 0.6029(4) 0.0246(12) Uani 1 1 d . . . . .
H38A H 0.0515 0.5303 0.5719 0.030 Uiso 1 1 calc R . . . .
H38B H 0.0303 0.5087 0.6300 0.030 Uiso 1 1 calc R . . . .
Dy2 Dy 0.42947(2) 0.67859(2) 0.74002(2) 0.01289(5) Uani 1 1 d . . . . .
Fe4 Fe 0.44562(6) 0.64488(2) 0.56974(5) 0.01482(15) Uani 1 1 d . . . . .
Fe5 Fe 0.65967(6) 0.69739(2) 0.85267(5) 0.01604(15) Uani 1 1 d . . . . .
Fe6 Fe 0.17251(6) 0.69642(2) 0.79631(5) 0.01633(15) Uani 1 1 d . . . . .
Li3 Li 0.4441(8) 0.70963(13) 0.6071(6) 0.0182(18) Uani 1 1 d . . . . .
Li4 Li 0.4146(8) 0.64785(15) 0.8762(6) 0.0211(19) Uani 1 1 d . . . . .
O3 O 0.4335(3) 0.73431(6) 0.5239(3) 0.0229(8) Uani 1 1 d . . . . .
O4 O 0.4000(3) 0.62991(6) 0.9894(3) 0.0228(8) Uani 1 1 d . . . . .
C39 C 0.4325(5) 0.67743(9) 0.5548(4) 0.0197(11) Uani 1 1 d . . . . .
C40 C 0.5350(5) 0.66912(8) 0.5105(4) 0.0191(11) Uani 1 1 d . . . . .
H40 H 0.6133 0.6733 0.5278 0.023 Uiso 1 1 calc R . . . .
C41 C 0.5054(5) 0.65393(8) 0.4379(4) 0.0184(11) Uani 1 1 d . . . . .
H41 H 0.5588 0.6464 0.3998 0.022 Uiso 1 1 calc R . . . .
C42 C 0.3809(5) 0.65215(9) 0.4329(4) 0.0227(12) Uani 1 1 d . . . . .
H42 H 0.3354 0.6432 0.3908 0.027 Uiso 1 1 calc R . . . .
C43 C 0.3368(5) 0.66634(8) 0.5024(4) 0.0210(11) Uani 1 1 d . . . . .
H43 H 0.2557 0.6683 0.5133 0.025 Uiso 1 1 calc R . . . .
C44 C 0.4393(5) 0.63910(8) 0.7200(4) 0.0192(11) Uani 1 1 d . . . . .
C45 C 0.5460(5) 0.63120(8) 0.6801(4) 0.0199(11) Uani 1 1 d . . . . .
H45 H 0.6229 0.6352 0.7027 0.024 Uiso 1 1 calc R . . . .
C46 C 0.5216(5) 0.61668(8) 0.6029(4) 0.0212(11) Uani 1 1 d . . . . .
H46 H 0.5779 0.6097 0.5654 0.025 Uiso 1 1 calc R . . . .
C47 C 0.3975(5) 0.61456(8) 0.5923(4) 0.0224(12) Uani 1 1 d . . . . .
H47 H 0.3551 0.6058 0.5469 0.027 Uiso 1 1 calc R . . . .
C48 C 0.3489(5) 0.62806(8) 0.6630(4) 0.0233(12) Uani 1 1 d . . . . .
H48 H 0.2670 0.6296 0.6716 0.028 Uiso 1 1 calc R . . . .
C49 C 0.5880(4) 0.70629(8) 0.7165(4) 0.0167(10) Uani 1 1 d . . . . .
C50 C 0.5999(5) 0.72397(8) 0.7819(4) 0.0206(11) Uani 1 1 d . . . . .
H50 H 0.5367 0.7327 0.7996 0.025 Uiso 1 1 calc R . . . .
C51 C 0.7185(5) 0.72663(9) 0.8165(4) 0.0227(12) Uani 1 1 d . . . . .
H51 H 0.7468 0.7372 0.8604 0.027 Uiso 1 1 calc R . . . .
C52 C 0.7868(5) 0.71084(9) 0.7745(4) 0.0214(12) Uani 1 1 d . . . . .
H52 H 0.8689 0.7087 0.7851 0.026 Uiso 1 1 calc R . . . .
C53 C 0.7080(5) 0.69870(9) 0.7124(4) 0.0191(11) Uani 1 1 d . . . . .
H53 H 0.7313 0.6872 0.6737 0.023 Uiso 1 1 calc R . . . .
C54 C 0.5552(5) 0.67223(8) 0.8949(4) 0.0185(11) Uani 1 1 d . . . . .
C55 C 0.5540(5) 0.68947(9) 0.9635(4) 0.0222(12) Uani 1 1 d . . . . .
H55 H 0.4849 0.6966 0.9815 0.027 Uiso 1 1 calc R . . . .
C56 C 0.6703(5) 0.69446(10) 1.0007(4) 0.0270(13) Uani 1 1 d . . . . .
H56 H 0.6914 0.7053 1.0459 0.032 Uiso 1 1 calc R . . . .
C57 C 0.7481(5) 0.68016(10) 0.9572(4) 0.0288(14) Uani 1 1 d . . . . .
H57 H 0.8312 0.6797 0.9677 0.035 Uiso 1 1 calc R . . . .
C58 C 0.6781(5) 0.66661(9) 0.8945(4) 0.0227(12) Uani 1 1 d . . . . .
H58 H 0.7086 0.6554 0.8576 0.027 Uiso 1 1 calc R . . . .
C59 C 0.2940(5) 0.70965(8) 0.7024(4) 0.0197(6) Uani 1 1 d . . . . .
C60 C 0.1808(5) 0.70573(8) 0.6547(4) 0.0197(6) Uani 1 1 d . . . . .
H60 H 0.1683 0.6968 0.5999 0.024 Uiso 1 1 calc R . . . .
C61 C 0.0907(5) 0.71693(9) 0.7002(4) 0.0235(12) Uani 1 1 d . . . . .
H61 H 0.0097 0.7170 0.6802 0.028 Uiso 1 1 calc R . . . .
C62 C 0.1422(5) 0.72789(9) 0.7799(4) 0.0249(13) Uani 1 1 d . . . . .
H62 H 0.1028 0.7366 0.8243 0.030 Uiso 1 1 calc R . . . .
C63 C 0.2654(5) 0.72341(8) 0.7815(4) 0.0197(6) Uani 1 1 d . . . . .
H63 H 0.3212 0.7288 0.8286 0.024 Uiso 1 1 calc R . . . .
C64 C 0.2610(5) 0.66968(8) 0.8509(4) 0.0190(6) Uani 1 1 d . . . . .
C65 C 0.1505(5) 0.66442(8) 0.8005(4) 0.0190(6) Uani 1 1 d . . . . .
H65 H 0.1431 0.6552 0.7461 0.023 Uiso 1 1 calc R . . . .
C66 C 0.0538(5) 0.67480(9) 0.8428(4) 0.0220(12) Uani 1 1 d . . . . .
H66 H -0.0266 0.6739 0.8213 0.026 Uiso 1 1 calc R . . . .
C67 C 0.1000(5) 0.68673(9) 0.9230(4) 0.0204(11) Uani 1 1 d . . . . .
H67 H 0.0564 0.6952 0.9654 0.025 Uiso 1 1 calc R . . . .
C68 C 0.2248(5) 0.68358(8) 0.9281(4) 0.0190(6) Uani 1 1 d . . . . .
H68 H 0.2771 0.6898 0.9757 0.023 Uiso 1 1 calc R . . . .
C69 C 0.3170(5) 0.73739(9) 0.4815(4) 0.0251(12) Uani 1 1 d . . . . .
H69A H 0.2706 0.7243 0.4849 0.030 Uiso 1 1 calc R . . . .
H69B H 0.3204 0.7416 0.4123 0.030 Uiso 1 1 calc R . . . .
C70 C 0.2610(5) 0.75478(9) 0.5412(4) 0.0241(12) Uani 1 1 d . . . . .
H70A H 0.2007 0.7489 0.5832 0.029 Uiso 1 1 calc R . . . .
H70B H 0.2240 0.7655 0.4978 0.029 Uiso 1 1 calc R . . . .
C71 C 0.3639(5) 0.76422(9) 0.6032(4) 0.0256(12) Uani 1 1 d . . . . .
H71A H 0.3651 0.7797 0.5977 0.031 Uiso 1 1 calc R . . . .
H71B H 0.3589 0.7603 0.6727 0.031 Uiso 1 1 calc R . . . .
C72 C 0.4718(5) 0.75455(8) 0.5596(5) 0.0250(12) Uani 1 1 d . . . . .
H72A H 0.4995 0.7634 0.5058 0.030 Uiso 1 1 calc R . . . .
H72B H 0.5365 0.7530 0.6098 0.030 Uiso 1 1 calc R . . . .
C73 C 0.3003(6) 0.63268(12) 1.0490(5) 0.0394(17) Uani 1 1 d . . . . .
H73A H 0.2732 0.6190 1.0738 0.047 Uiso 1 1 calc R . . . .
H73B H 0.2345 0.6395 1.0113 0.047 Uiso 1 1 calc R . . . .
C74 C 0.3441(7) 0.64663(12) 1.1322(5) 0.0436(18) Uani 1 1 d . . . . .
H74A H 0.3075 0.6427 1.1936 0.052 Uiso 1 1 calc R . . . .
H74B H 0.3268 0.6616 1.1178 0.052 Uiso 1 1 calc R . . . .
C75 C 0.4773(6) 0.64268(11) 1.1391(5) 0.0386(16) Uani 1 1 d . . . . .
H75A H 0.5212 0.6559 1.1313 0.046 Uiso 1 1 calc R . . . .
H75B H 0.5014 0.6363 1.2027 0.046 Uiso 1 1 calc R . . . .
C76 C 0.4994(6) 0.62778(10) 1.0570(4) 0.0292(13) Uani 1 1 d . . . . .
H76A H 0.5731 0.6315 1.0254 0.035 Uiso 1 1 calc R . . . .
H76B H 0.5058 0.6132 1.0814 0.035 Uiso 1 1 calc R . . . .
Li5 Li 0.8530(8) 0.69953(15) 0.4258(7) 0.025(2) Uani 1 1 d . . . . .
O5 O 0.7064(3) 0.69983(6) 0.3475(3) 0.0262(9) Uani 1 1 d . . . . .
O6 O 0.9840(3) 0.69746(6) 0.3385(3) 0.0273(9) Uani 1 1 d . . . . .
O7 O 0.8599(3) 0.72710(6) 0.4908(3) 0.0255(9) Uani 1 1 d . . . . .
O8 O 0.8700(3) 0.67389(6) 0.5039(3) 0.0212(8) Uani 1 1 d . . . . .
C77 C 0.6656(5) 0.68774(10) 0.2642(4) 0.0283(13) Uani 1 1 d . . . . .
H77A H 0.6491 0.6731 0.2831 0.034 Uiso 1 1 calc R . . . .
H77B H 0.7249 0.6877 0.2136 0.034 Uiso 1 1 calc R . . . .
C78 C 0.5542(6) 0.69865(11) 0.2275(4) 0.0332(14) Uani 1 1 d . . . . .
H78A H 0.5719 0.7106 0.1842 0.040 Uiso 1 1 calc R . . . .
H78B H 0.5005 0.6888 0.1919 0.040 Uiso 1 1 calc R . . . .
C79 C 0.5027(5) 0.70615(9) 0.3205(4) 0.0262(13) Uani 1 1 d . . . . .
H79A H 0.4482 0.7181 0.3082 0.031 Uiso 1 1 calc R . . . .
H79B H 0.4605 0.6947 0.3530 0.031 Uiso 1 1 calc R . . . .
C80 C 0.6103(5) 0.71282(9) 0.3798(4) 0.0260(13) Uani 1 1 d . . . . .
H80A H 0.6272 0.7279 0.3687 0.031 Uiso 1 1 calc R . . . .
H80B H 0.5989 0.7106 0.4501 0.031 Uiso 1 1 calc R . . . .
C81 C 1.0916(5) 0.68667(10) 0.3652(5) 0.0298(14) Uani 1 1 d . . . . .
H81A H 1.0757 0.6718 0.3813 0.036 Uiso 1 1 calc R . . . .
H81B H 1.1317 0.6934 0.4224 0.036 Uiso 1 1 calc R . . . .
C82 C 1.1657(6) 0.68808(15) 0.2783(6) 0.055(2) Uani 1 1 d . . . . .
H82A H 1.2499 0.6895 0.2988 0.066 Uiso 1 1 calc R . . . .
H82B H 1.1556 0.6754 0.2371 0.066 Uiso 1 1 calc R . . . .
C83 C 1.1256(7) 0.70625(18) 0.2268(7) 0.074(3) Uani 1 1 d . . . . .
H83A H 1.1349 0.7045 0.1559 0.089 Uiso 1 1 calc R . . . .
H83B H 1.1706 0.7188 0.2493 0.089 Uiso 1 1 calc R . . . .
C84 C 0.9982(5) 0.70857(10) 0.2482(5) 0.0307(14) Uani 1 1 d . . . . .
H84A H 0.9773 0.7236 0.2553 0.037 Uiso 1 1 calc R . . . .
H84B H 0.9476 0.7024 0.1952 0.037 Uiso 1 1 calc R . . . .
C85 C 0.7752(5) 0.73766(9) 0.5497(4) 0.0223(12) Uani 1 1 d . . . . .
H85A H 0.7376 0.7276 0.5936 0.027 Uiso 1 1 calc R . . . .
H85B H 0.7134 0.7445 0.5080 0.027 Uiso 1 1 calc R . . . .
C86 C 0.8458(5) 0.75364(9) 0.6073(4) 0.0275(13) Uani 1 1 d . . . . .
H86A H 0.8863 0.7472 0.6653 0.033 Uiso 1 1 calc R . . . .
H86B H 0.7958 0.7654 0.6284 0.033 Uiso 1 1 calc R . . . .
C87 C 0.9334(5) 0.76097(9) 0.5339(5) 0.0289(13) Uani 1 1 d . . . . .
H87A H 0.9001 0.7724 0.4925 0.035 Uiso 1 1 calc R . . . .
H87B H 1.0074 0.7659 0.5671 0.035 Uiso 1 1 calc R . . . .
C88 C 0.9542(5) 0.74141(10) 0.4739(5) 0.0295(14) Uani 1 1 d . . . . .
H88A H 0.9552 0.7450 0.4038 0.035 Uiso 1 1 calc R . . . .
H88B H 1.0306 0.7350 0.4940 0.035 Uiso 1 1 calc R . . . .
C89 C 0.8384(5) 0.65396(9) 0.4588(4) 0.0249(12) Uani 1 1 d . . . . .
H89A H 0.8962 0.6500 0.4102 0.030 Uiso 1 1 calc R . . . .
H89B H 0.7596 0.6549 0.4254 0.030 Uiso 1 1 calc R . . . .
C90 C 0.8382(7) 0.63799(10) 0.5396(5) 0.0386(16) Uani 1 1 d . . . . .
H90A H 0.8863 0.6256 0.5232 0.046 Uiso 1 1 calc R . . . .
H90B H 0.7570 0.6332 0.5505 0.046 Uiso 1 1 calc R . . . .
C91 C 0.8903(6) 0.64899(10) 0.6296(5) 0.0317(14) Uani 1 1 d . . . . .
H91A H 0.9512 0.6402 0.6634 0.038 Uiso 1 1 calc R . . . .
H91B H 0.8287 0.6524 0.6757 0.038 Uiso 1 1 calc R . . . .
C92 C 0.9438(5) 0.66879(9) 0.5886(4) 0.0255(12) Uani 1 1 d . . . . .
H92A H 0.9436 0.6803 0.6369 0.031 Uiso 1 1 calc R . . . .
H92B H 1.0257 0.6662 0.5703 0.031 Uiso 1 1 calc R . . . .
Li6 Li 0.3899(9) 0.55486(16) 0.8563(7) 0.026(2) Uani 1 1 d D . . . .
O9 O 0.5373(3) 0.56941(6) 0.8432(3) 0.0247(9) Uani 1 1 d . . . . .
O10 O 0.3737(4) 0.54460(7) 0.9869(3) 0.0340(10) Uani 1 1 d . . . . .
O11 O 0.3858(3) 0.53333(6) 0.7602(3) 0.0265(9) Uani 1 1 d . . . . .
C93 C 0.5834(5) 0.58596(10) 0.9056(5) 0.0331(15) Uani 1 1 d . . . . .
H93A H 0.5902 0.5811 0.9742 0.040 Uiso 1 1 calc R . . . .
H93B H 0.5310 0.5984 0.9018 0.040 Uiso 1 1 calc R . . . .
C94 C 0.7042(6) 0.59144(11) 0.8692(5) 0.0380(16) Uani 1 1 d . . . . .
H94A H 0.7124 0.6068 0.8611 0.046 Uiso 1 1 calc R . . . .
H94B H 0.7673 0.5864 0.9154 0.046 Uiso 1 1 calc R . . . .
C95 C 0.7101(6) 0.58047(12) 0.7729(5) 0.0411(17) Uani 1 1 d . . . . .
H95A H 0.7657 0.5685 0.7776 0.049 Uiso 1 1 calc R . . . .
H95B H 0.7355 0.5903 0.7220 0.049 Uiso 1 1 calc R . . . .
C96 C 0.5861(5) 0.57285(10) 0.7501(4) 0.0283(13) Uani 1 1 d . . . . .
H96A H 0.5401 0.5835 0.7125 0.034 Uiso 1 1 calc R . . . .
H96B H 0.5866 0.5597 0.7120 0.034 Uiso 1 1 calc R . . . .
C97 C 0.3947(5) 0.52366(9) 1.0220(5) 0.0311(14) Uani 1 1 d . . . . .
H97A H 0.4795 0.5214 1.0379 0.037 Uiso 1 1 calc R . . . .
H97B H 0.3679 0.5132 0.9725 0.037 Uiso 1 1 calc R . . . .
C98 C 0.3235(6) 0.52183(11) 1.1135(5) 0.0397(16) Uani 1 1 d . . . . .
H98A H 0.2411 0.5177 1.0971 0.048 Uiso 1 1 calc R . . . .
H98B H 0.3593 0.5116 1.1602 0.048 Uiso 1 1 calc R . . . .
C99 C 0.3307(6) 0.54376(11) 1.1530(5) 0.0393(16) Uani 1 1 d . . . . .
H99A H 0.2647 0.5468 1.1955 0.047 Uiso 1 1 calc R . . . .
H99B H 0.4060 0.5462 1.1903 0.047 Uiso 1 1 calc R . . . .
C100 C 0.3227(7) 0.55675(11) 1.0629(5) 0.0406(17) Uani 1 1 d . . . . .
H10A H 0.2396 0.5601 1.0450 0.049 Uiso 1 1 calc R . . . .
H10B H 0.3663 0.5701 1.0731 0.049 Uiso 1 1 calc R . . . .
C101 C 0.3098(5) 0.53402(10) 0.6723(4) 0.0315(14) Uani 1 1 d . . . . .
H10C H 0.3133 0.5480 0.6413 0.038 Uiso 1 1 calc R . . . .
H10D H 0.2273 0.5311 0.6878 0.038 Uiso 1 1 calc R . . . .
C102 C 0.3551(6) 0.51734(10) 0.6053(4) 0.0346(16) Uani 1 1 d . . . . .
H10E H 0.3476 0.5219 0.5363 0.042 Uiso 1 1 calc R . . . .
H10F H 0.3123 0.5039 0.6127 0.042 Uiso 1 1 calc R . . . .
C103 C 0.4828(6) 0.51513(10) 0.6390(5) 0.0361(16) Uani 1 1 d . . . . .
H10G H 0.5138 0.5011 0.6233 0.043 Uiso 1 1 calc R . . . .
H10H H 0.5321 0.5260 0.6092 0.043 Uiso 1 1 calc R . . . .
C104 C 0.4779(5) 0.51823(9) 0.7471(5) 0.0290(13) Uani 1 1 d . . . . .
H10I H 0.4598 0.5048 0.7797 0.035 Uiso 1 1 calc R . . . .
H10J H 0.5540 0.5236 0.7746 0.035 Uiso 1 1 calc R . . . .
O12 O 0.2572(8) 0.57318(17) 0.830(3) 0.034(3) Uani 0.638(16) 1 d D U P A 1
C105 C 0.2581(10) 0.5947(2) 0.8202(15) 0.060(4) Uani 0.638(16) 1 d D U P A 1
H10K H 0.2996 0.5986 0.7610 0.072 Uiso 0.638(16) 1 calc R . P A 1
H10L H 0.3008 0.6011 0.8773 0.072 Uiso 0.638(16) 1 calc R . P A 1
C106 C 0.1364(9) 0.60291(17) 0.8128(10) 0.041(3) Uani 0.638(16) 1 d D U P A 1
H10M H 0.1211 0.6118 0.8700 0.050 Uiso 0.638(16) 1 calc R . P A 1
H10N H 0.1246 0.6115 0.7532 0.050 Uiso 0.638(16) 1 calc R . P A 1
C107 C 0.0575(11) 0.5851(2) 0.8091(11) 0.051(3) Uani 0.638(16) 1 d D U P A 1
H10O H 0.0156 0.5835 0.8704 0.061 Uiso 0.638(16) 1 calc R . P A 1
H10P H -0.0005 0.5860 0.7534 0.061 Uiso 0.638(16) 1 calc R . P A 1
C108 C 0.1394(9) 0.56814(18) 0.7966(11) 0.040(3) Uani 0.638(16) 1 d D U P A 1
H10Q H 0.1127 0.5557 0.8326 0.047 Uiso 0.638(16) 1 calc R . P A 1
H10R H 0.1393 0.5644 0.7266 0.047 Uiso 0.638(16) 1 calc R . P A 1
O12A O 0.2603(14) 0.5739(3) 0.841(5) 0.034(3) Uani 0.362(16) 1 d D U P A 2
C1A C 0.1427(15) 0.5671(3) 0.855(2) 0.040(4) Uani 0.362(16) 1 d D U P A 2
H1AA H 0.1358 0.5609 0.9205 0.048 Uiso 0.362(16) 1 calc R . P A 2
H1AB H 0.1178 0.5566 0.8051 0.048 Uiso 0.362(16) 1 calc R . P A 2
C1B C 0.0712(17) 0.5862(3) 0.845(2) 0.051(5) Uani 0.362(16) 1 d D U P A 2
H1BA H 0.0501 0.5891 0.7754 0.062 Uiso 0.362(16) 1 calc R . P A 2
H1BB H -0.0018 0.5849 0.8809 0.062 Uiso 0.362(16) 1 calc R . P A 2
C1C C 0.1459(14) 0.6027(3) 0.8862(19) 0.046(5) Uani 0.362(16) 1 d D U P A 2
H1CA H 0.1364 0.6041 0.9573 0.055 Uiso 0.362(16) 1 calc R . P A 2
H1CB H 0.1285 0.6164 0.8545 0.055 Uiso 0.362(16) 1 calc R . P A 2
C1D C 0.2632(14) 0.5954(3) 0.8655(13) 0.024(3) Uani 0.362(16) 1 d D U P A 2
H1DA H 0.2936 0.6036 0.8107 0.028 Uiso 0.362(16) 1 calc R . P A 2
H1DB H 0.3168 0.5976 0.9234 0.028 Uiso 0.362(16) 1 calc R . P A 2

loop_
_atom_site_aniso_label
_atom_site_aniso_U_11
_atom_site_aniso_U_22
_atom_site_aniso_U_33
_atom_site_aniso_U_23
_atom_site_aniso_U_13
_atom_site_aniso_U_12
Dy1 0.01098(11) 0.01105(11) 0.01141(11) 0.00010(9) 0.00066(8) 0.00044(9)
Fe1 0.0115(3) 0.0147(4) 0.0181(4) -0.0012(3) -0.0015(3) -0.0007(3)
Fe2 0.0116(3) 0.0137(3) 0.0122(3) -0.0003(3) 0.0019(3) 0.0008(3)
Fe3 0.0161(4) 0.0125(4) 0.0120(3) -0.0012(3) 0.0019(3) 0.0012(3)
Li1 0.015(4) 0.017(4) 0.018(4) 0.000(4) 0.001(3) -0.002(3)
Li2 0.022(5) 0.016(4) 0.020(5) 0.006(4) 0.002(4) -0.003(4)
O1 0.026(2) 0.0180(19) 0.020(2) 0.0030(16) 0.0028(15) 0.0010(15)
O2 0.026(2) 0.024(2) 0.0133(18) 0.0046(15) -0.0001(15) 0.0030(16)
C1 0.013(2) 0.018(3) 0.016(3) 0.004(2) -0.0020(19) 0.0017(19)
C2 0.013(2) 0.014(3) 0.023(3) -0.001(2) 0.000(2) 0.0042(19)
C3 0.015(3) 0.014(3) 0.027(3) -0.001(2) -0.002(2) -0.0025(19)
C4 0.013(3) 0.022(3) 0.034(3) 0.004(2) 0.001(2) -0.003(2)
C5 0.019(3) 0.021(3) 0.017(3) 0.002(2) 0.003(2) 0.000(2)
C6 0.023(3) 0.014(3) 0.023(3) 0.007(2) -0.004(2) -0.002(2)
C7 0.019(3) 0.027(3) 0.019(3) 0.006(2) -0.001(2) 0.000(2)
C8 0.026(3) 0.023(3) 0.021(3) -0.001(2) -0.008(2) 0.000(2)
C9 0.018(3) 0.027(3) 0.026(3) 0.004(2) -0.013(2) 0.001(2)
C10 0.025(3) 0.015(3) 0.019(3) 0.002(2) -0.008(2) 0.001(2)
C11 0.020(3) 0.012(2) 0.014(2) 0.005(2) 0.0045(19) 0.0004(19)
C12 0.017(2) 0.017(3) 0.010(2) 0.002(2) -0.0011(18) 0.0031(19)
C13 0.014(2) 0.021(3) 0.020(3) 0.004(2) 0.001(2) 0.004(2)
C14 0.020(3) 0.015(3) 0.020(3) 0.000(2) 0.005(2) 0.003(2)
C15 0.014(2) 0.012(2) 0.020(3) -0.002(2) 0.0018(19) 0.0007(19)
C16 0.015(2) 0.019(3) 0.016(3) 0.007(2) 0.0036(19) 0.004(2)
C17 0.025(3) 0.013(3) 0.017(3) 0.003(2) 0.002(2) 0.001(2)
C18 0.013(2) 0.021(3) 0.021(3) 0.006(2) 0.006(2) -0.008(2)
C19 0.021(3) 0.023(3) 0.013(2) 0.001(2) 0.008(2) 0.001(2)
C20 0.017(3) 0.022(3) 0.015(3) 0.002(2) -0.0019(19) 0.000(2)
C21 0.023(3) 0.015(3) 0.012(2) 0.005(2) 0.0030(19) 0.000(2)
C22 0.028(3) 0.019(3) 0.017(3) 0.005(2) 0.008(2) -0.002(2)
C23 0.050(4) 0.015(3) 0.016(3) 0.003(2) 0.012(3) 0.007(3)
C24 0.040(3) 0.018(3) 0.019(3) -0.005(2) -0.008(2) 0.007(2)
C25 0.025(3) 0.012(3) 0.022(3) -0.002(2) -0.005(2) 0.004(2)
C26 0.020(3) 0.014(2) 0.014(2) 0.006(2) 0.0005(19) 0.007(2)
C27 0.019(3) 0.018(3) 0.020(3) 0.000(2) -0.001(2) 0.003(2)
C28 0.020(3) 0.017(3) 0.020(3) -0.001(2) 0.001(2) 0.007(2)
C29 0.023(3) 0.011(2) 0.022(3) -0.004(2) -0.001(2) -0.001(2)
C30 0.018(3) 0.011(2) 0.024(3) 0.005(2) 0.008(2) -0.0003(19)
C31 0.030(3) 0.018(3) 0.028(3) 0.001(2) 0.002(2) 0.001(2)
C32 0.035(3) 0.027(3) 0.030(3) 0.003(3) -0.005(3) -0.006(3)
C33 0.021(3) 0.031(3) 0.045(4) 0.015(3) 0.003(3) -0.004(2)
C34 0.036(3) 0.022(3) 0.031(3) 0.007(3) 0.016(3) 0.003(3)
C35 0.035(3) 0.029(3) 0.020(3) 0.002(2) 0.003(2) -0.010(3)
C36 0.032(3) 0.036(4) 0.022(3) -0.005(3) 0.006(2) 0.000(3)
C37 0.037(3) 0.026(3) 0.025(3) -0.003(3) 0.000(3) -0.004(3)
C38 0.023(3) 0.032(3) 0.019(3) 0.008(2) -0.007(2) 0.001(2)
Dy2 0.01504(11) 0.01164(11) 0.01200(11) 0.00067(9) 0.00069(8) 0.00097(9)
Fe4 0.0169(4) 0.0126(4) 0.0150(4) -0.0012(3) 0.0012(3) -0.0001(3)
Fe5 0.0162(4) 0.0173(4) 0.0145(4) 0.0021(3) -0.0003(3) -0.0013(3)
Fe6 0.0154(4) 0.0169(4) 0.0169(4) 0.0017(3) 0.0029(3) 0.0026(3)
Li3 0.025(5) 0.014(4) 0.016(4) -0.003(3) 0.008(4) -0.005(4)
Li4 0.024(5) 0.025(5) 0.015(4) 0.001(4) 0.004(4) -0.003(4)
O3 0.028(2) 0.0169(19) 0.025(2) 0.0020(16) 0.0039(16) 0.0024(16)
O4 0.023(2) 0.025(2) 0.021(2) 0.0089(16) 0.0021(15) -0.0012(16)
C39 0.021(3) 0.020(3) 0.018(3) 0.005(2) -0.003(2) 0.007(2)
C40 0.025(3) 0.017(3) 0.016(3) 0.004(2) 0.005(2) -0.002(2)
C41 0.026(3) 0.017(3) 0.013(3) 0.001(2) 0.005(2) 0.001(2)
C42 0.031(3) 0.020(3) 0.016(3) -0.003(2) -0.008(2) 0.001(2)
C43 0.021(3) 0.020(3) 0.021(3) 0.002(2) -0.006(2) 0.005(2)
C44 0.033(3) 0.011(2) 0.014(3) 0.004(2) 0.007(2) 0.001(2)
C45 0.025(3) 0.016(3) 0.018(3) 0.001(2) -0.003(2) 0.002(2)
C46 0.032(3) 0.012(3) 0.020(3) 0.000(2) 0.007(2) 0.007(2)
C47 0.034(3) 0.011(3) 0.023(3) -0.003(2) 0.005(2) -0.005(2)
C48 0.027(3) 0.018(3) 0.026(3) 0.000(2) 0.010(2) -0.004(2)
C49 0.019(3) 0.016(3) 0.015(2) 0.000(2) -0.0039(19) 0.000(2)
C50 0.024(3) 0.016(3) 0.022(3) 0.005(2) 0.000(2) 0.001(2)
C51 0.025(3) 0.018(3) 0.025(3) 0.001(2) -0.001(2) -0.006(2)
C52 0.015(3) 0.030(3) 0.020(3) 0.009(2) 0.000(2) 0.000(2)
C53 0.020(3) 0.021(3) 0.016(3) 0.001(2) 0.007(2) -0.001(2)
C54 0.023(3) 0.014(3) 0.019(3) 0.006(2) 0.001(2) -0.004(2)
C55 0.026(3) 0.029(3) 0.012(3) 0.001(2) 0.004(2) -0.005(2)
C56 0.031(3) 0.035(3) 0.015(3) 0.002(2) 0.000(2) -0.012(3)
C57 0.022(3) 0.043(4) 0.021(3) 0.012(3) -0.006(2) -0.005(3)
C58 0.024(3) 0.020(3) 0.023(3) 0.009(2) -0.002(2) 0.005(2)
C59 0.0267(17) 0.0179(16) 0.0148(15) 0.0063(12) 0.0037(12) -0.0005(12)
C60 0.0267(17) 0.0179(16) 0.0148(15) 0.0063(12) 0.0037(12) -0.0005(12)
C61 0.016(3) 0.027(3) 0.029(3) 0.012(2) 0.005(2) 0.011(2)
C62 0.026(3) 0.015(3) 0.035(3) 0.002(2) 0.014(2) 0.006(2)
C63 0.0267(17) 0.0179(16) 0.0148(15) 0.0063(12) 0.0037(12) -0.0005(12)
C64 0.0231(16) 0.0147(15) 0.0192(16) 0.0065(12) 0.0024(12) 0.0041(12)
C65 0.0231(16) 0.0147(15) 0.0192(16) 0.0065(12) 0.0024(12) 0.0041(12)
C66 0.018(3) 0.023(3) 0.025(3) 0.009(2) 0.002(2) 0.000(2)
C67 0.025(3) 0.020(3) 0.017(3) 0.003(2) 0.007(2) 0.005(2)
C68 0.0231(16) 0.0147(15) 0.0192(16) 0.0065(12) 0.0024(12) 0.0041(12)
C69 0.032(3) 0.022(3) 0.021(3) 0.004(2) -0.004(2) 0.001(2)
C70 0.024(3) 0.024(3) 0.024(3) 0.004(2) 0.001(2) 0.003(2)
C71 0.022(3) 0.022(3) 0.033(3) -0.003(3) 0.003(2) 0.003(2)
C72 0.021(3) 0.016(3) 0.038(3) 0.003(2) 0.003(2) 0.003(2)
C73 0.029(3) 0.050(4) 0.040(4) 0.016(3) 0.015(3) 0.001(3)
C74 0.063(5) 0.041(4) 0.029(4) 0.006(3) 0.023(3) 0.011(4)
C75 0.052(4) 0.037(4) 0.026(3) -0.004(3) -0.003(3) 0.007(3)
C76 0.035(3) 0.028(3) 0.024(3) 0.005(3) -0.006(3) 0.006(3)
Li5 0.021(5) 0.022(5) 0.033(6) 0.002(4) 0.004(4) 0.000(4)
O5 0.021(2) 0.029(2) 0.029(2) -0.0042(18) 0.0013(16) 0.0031(17)
O6 0.026(2) 0.033(2) 0.023(2) 0.0095(18) 0.0041(16) 0.0085(18)
O7 0.023(2) 0.023(2) 0.031(2) -0.0014(17) 0.0036(17) -0.0033(16)
O8 0.024(2) 0.018(2) 0.021(2) -0.0005(15) -0.0012(15) 0.0010(15)
C77 0.032(3) 0.032(3) 0.021(3) -0.001(3) -0.001(2) 0.008(3)
C78 0.034(4) 0.038(4) 0.026(3) -0.003(3) -0.005(3) 0.010(3)
C79 0.024(3) 0.027(3) 0.027(3) 0.004(3) -0.002(2) 0.004(2)
C80 0.023(3) 0.024(3) 0.031(3) -0.003(3) 0.002(2) 0.002(2)
C81 0.021(3) 0.035(3) 0.034(3) 0.008(3) 0.000(2) 0.007(2)
C82 0.033(4) 0.092(7) 0.042(4) 0.013(4) 0.015(3) 0.023(4)
C83 0.036(5) 0.122(9) 0.065(6) 0.052(6) 0.016(4) 0.006(5)
C84 0.034(3) 0.029(3) 0.030(3) 0.014(3) 0.000(3) 0.004(3)
C85 0.022(3) 0.024(3) 0.021(3) 0.002(2) 0.005(2) -0.001(2)
C86 0.029(3) 0.025(3) 0.028(3) 0.002(3) -0.002(2) 0.006(2)
C87 0.024(3) 0.025(3) 0.038(4) 0.000(3) -0.003(3) -0.002(2)
C88 0.023(3) 0.030(3) 0.036(4) -0.002(3) 0.007(3) -0.006(2)
C89 0.024(3) 0.023(3) 0.028(3) -0.004(2) -0.002(2) 0.001(2)
C90 0.062(5) 0.025(3) 0.029(4) -0.002(3) 0.006(3) -0.007(3)
C91 0.036(4) 0.026(3) 0.032(3) 0.005(3) -0.004(3) -0.007(3)
C92 0.023(3) 0.028(3) 0.025(3) 0.002(2) -0.004(2) -0.004(2)
Li6 0.030(5) 0.025(5) 0.025(5) -0.005(4) 0.006(4) -0.003(4)
O9 0.029(2) 0.024(2) 0.020(2) -0.0013(16) -0.0003(16) -0.0018(16)
O10 0.045(3) 0.030(2) 0.028(2) -0.0006(19) 0.014(2) 0.007(2)
O11 0.024(2) 0.030(2) 0.026(2) -0.0066(18) -0.0036(16) 0.0011(17)
C93 0.033(3) 0.035(4) 0.031(3) -0.011(3) -0.008(3) 0.009(3)
C94 0.049(4) 0.032(4) 0.032(4) 0.005(3) -0.003(3) -0.016(3)
C95 0.032(4) 0.045(4) 0.048(4) -0.007(3) 0.008(3) -0.008(3)
C96 0.038(4) 0.026(3) 0.022(3) 0.000(2) 0.001(2) -0.006(3)
C97 0.028(3) 0.024(3) 0.041(4) -0.002(3) -0.001(3) 0.002(2)
C98 0.039(4) 0.043(4) 0.037(4) 0.001(3) 0.001(3) -0.009(3)
C99 0.038(4) 0.046(4) 0.034(4) -0.007(3) 0.010(3) -0.011(3)
C100 0.057(5) 0.033(4) 0.033(4) -0.008(3) 0.010(3) 0.009(3)
C101 0.028(3) 0.034(4) 0.032(3) 0.004(3) -0.009(3) -0.005(3)
C102 0.057(4) 0.032(4) 0.016(3) -0.003(3) 0.007(3) -0.023(3)
C103 0.047(4) 0.024(3) 0.039(4) -0.003(3) 0.023(3) -0.010(3)
C104 0.030(3) 0.019(3) 0.039(4) -0.002(3) 0.008(3) -0.008(2)
O12 0.026(2) 0.027(2) 0.049(8) -0.007(3) 0.002(2) -0.0045(17)
C105 0.043(5) 0.036(5) 0.100(12) 0.014(6) -0.003(6) -0.001(4)
C106 0.041(5) 0.043(5) 0.040(7) -0.002(4) 0.002(4) 0.006(4)
C107 0.042(5) 0.072(6) 0.038(8) -0.007(5) -0.004(4) 0.005(4)
C108 0.027(4) 0.050(5) 0.042(7) -0.007(5) 0.007(4) -0.003(3)
O12A 0.026(2) 0.027(2) 0.049(8) -0.007(3) 0.002(2) -0.0045(17)
C1A 0.027(5) 0.041(6) 0.053(11) -0.005(7) 0.003(6) -0.003(4)
C1B 0.037(6) 0.051(7) 0.067(14) -0.010(8) 0.005(6) 0.005(5)
C1C 0.036(7) 0.042(7) 0.059(12) -0.010(7) 0.005(7) 0.008(5)
C1D 0.037(6) 0.023(5) 0.011(8) 0.000(5) 0.003(5) -0.002(4)

loop_
_atom_type_symbol
_atom_type_description
_atom_type_scat_dispersion_real
_atom_type_scat_dispersion_imag
_atom_type_scat_source
C C 0.0033 0.0016 'International Tables Vol C Tables 4.2.6.8 and 6.1.1.4'
H H 0.0000 0.0000 'International Tables Vol C Tables 4.2.6.8 and 6.1.1.4'
Dy Dy -0.1892 4.4098 'International Tables Vol C Tables 4.2.6.8 and 6.1.1.4'
Fe Fe 0.3463 0.8444 'International Tables Vol C Tables 4.2.6.8 and 6.1.1.4'
Li Li -0.0003 0.0001 'International Tables Vol C Tables 4.2.6.8 and 6.1.1.4'
O O 0.0106 0.0060 'International Tables Vol C Tables 4.2.6.8 and 6.1.1.4'

loop_
_geom_angle_atom_site_label_1
_geom_angle_atom_site_label_2
_geom_angle_atom_site_label_3
_geom_angle
C1 Dy1 C11 82.82(16)
C1 Dy1 C21 83.10(16)
C6 Dy1 C1 80.43(16)
C6 Dy1 C11 128.22(17)
C6 Dy1 C16 83.85(17)
C6 Dy1 C21 142.90(17)
C11 Dy1 C21 81.79(16)
C16 Dy1 C1 143.53(17)
C16 Dy1 C11 81.49(16)
C16 Dy1 C21 126.52(17)
C26 Dy1 C1 126.77(16)
C26 Dy1 C6 82.72(17)
C26 Dy1 C11 143.12(17)
C26 Dy1 C16 83.01(16)
C26 Dy1 C21 80.98(16)
C2 Fe1 C1 41.0(2)
C2 Fe1 C3 41.1(2)
C2 Fe1 C4 68.2(2)
C2 Fe1 C5 67.3(2)
C2 Fe1 C6 120.2(2)
C2 Fe1 C7 108.1(2)
C2 Fe1 C8 124.2(2)
C2 Fe1 C9 160.5(2)
C2 Fe1 C10 157.0(2)
C3 Fe1 C1 70.3(2)
C3 Fe1 C5 68.1(2)
C3 Fe1 C6 157.2(2)
C3 Fe1 C9 123.6(2)
C3 Fe1 C10 160.7(2)
C4 Fe1 C1 70.1(2)
C4 Fe1 C3 40.6(2)
C4 Fe1 C5 40.6(2)
C4 Fe1 C6 159.4(2)
C4 Fe1 C8 122.3(2)
C4 Fe1 C9 107.9(2)
C4 Fe1 C10 124.6(2)
C5 Fe1 C1 41.1(2)
C5 Fe1 C6 122.1(2)
C5 Fe1 C9 123.0(2)
C6 Fe1 C1 103.4(2)
C7 Fe1 C1 121.9(2)
C7 Fe1 C3 122.7(2)
C7 Fe1 C4 158.6(2)
C7 Fe1 C5 159.2(2)
C7 Fe1 C6 41.2(2)
C7 Fe1 C8 41.1(2)
C7 Fe1 C9 68.2(2)
C7 Fe1 C10 67.2(2)
C8 Fe1 C1 159.5(2)
C8 Fe1 C3 107.5(2)
C8 Fe1 C5 158.4(2)
C8 Fe1 C6 70.4(2)
C8 Fe1 C9 40.4(2)
C8 Fe1 C10 68.0(2)
C9 Fe1 C1 157.5(2)
C9 Fe1 C6 70.4(2)
C10 Fe1 C1 120.7(2)
C10 Fe1 C5 108.7(2)
C10 Fe1 C6 41.1(2)
C10 Fe1 C9 40.9(2)
C12 Fe2 C11 41.15(19)
C12 Fe2 C13 41.2(2)
C12 Fe2 C14 68.5(2)
C12 Fe2 C15 67.3(2)
C12 Fe2 C16 121.7(2)
C12 Fe2 C18 123.2(2)
C12 Fe2 C20 158.8(2)
C13 Fe2 C11 70.6(2)
C13 Fe2 C16 158.4(2)
C14 Fe2 C11 70.5(2)
C14 Fe2 C13 40.8(2)
C14 Fe2 C16 158.9(2)
C15 Fe2 C11 40.90(19)
C15 Fe2 C13 68.5(2)
C15 Fe2 C14 41.2(2)
C15 Fe2 C16 122.1(2)
C16 Fe2 C11 104.4(2)
C17 Fe2 C11 122.2(2)
C17 Fe2 C12 108.8(2)
C17 Fe2 C13 123.4(2)
C17 Fe2 C14 159.0(2)
C17 Fe2 C15 158.8(2)
C17 Fe2 C16 40.6(2)
C17 Fe2 C18 41.1(2)
C17 Fe2 C19 68.1(2)
C17 Fe2 C20 67.0(2)
C18 Fe2 C11 158.9(2)
C18 Fe2 C13 106.4(2)
C18 Fe2 C14 121.6(2)
C18 Fe2 C15 158.8(2)
C18 Fe2 C16 70.4(2)
C19 Fe2 C11 158.4(2)
C19 Fe2 C12 159.1(2)
C19 Fe2 C13 121.9(2)
C19 Fe2 C14 106.5(2)
C19 Fe2 C15 123.2(2)
C19 Fe2 C16 70.4(2)
C19 Fe2 C18 40.7(2)
C19 Fe2 C20 40.9(2)
C20 Fe2 C11 121.8(2)
C20 Fe2 C13 158.9(2)
C20 Fe2 C14 123.1(2)
C20 Fe2 C15 108.6(2)
C20 Fe2 C16 41.2(2)
C20 Fe2 C18 68.4(2)
C21 Fe3 C26 103.89(19)
C22 Fe3 C21 40.9(2)
C22 Fe3 C23 40.9(2)
C22 Fe3 C24 68.2(2)
C22 Fe3 C26 123.1(2)
C22 Fe3 C27 108.8(2)
C22 Fe3 C28 122.3(2)
C22 Fe3 C29 157.4(2)
C23 Fe3 C21 69.9(2)
C23 Fe3 C24 40.5(2)
C23 Fe3 C26 160.9(2)
C23 Fe3 C27 125.5(2)
C23 Fe3 C28 107.8(2)
C23 Fe3 C29 121.4(2)
C24 Fe3 C21 70.1(2)
C24 Fe3 C26 156.0(2)
C24 Fe3 C29 107.4(2)
C25 Fe3 C21 41.2(2)
C25 Fe3 C22 67.4(2)
C25 Fe3 C23 68.0(2)
C25 Fe3 C24 40.8(2)
C25 Fe3 C26 119.8(2)
C25 Fe3 C27 156.3(2)
C25 Fe3 C28 161.3(2)
C25 Fe3 C29 124.7(2)
C27 Fe3 C21 120.2(2)
C27 Fe3 C24 161.8(2)
C27 Fe3 C26 41.0(2)
C27 Fe3 C28 40.9(2)
C27 Fe3 C29 68.1(2)
C28 Fe3 C21 156.4(2)
C28 Fe3 C24 124.3(2)
C28 Fe3 C26 70.2(2)
C28 Fe3 C29 40.6(2)
C29 Fe3 C21 160.6(2)
C29 Fe3 C26 70.2(2)
C30 Fe3 C21 123.0(2)
C30 Fe3 C22 160.4(2)
C30 Fe3 C23 157.3(2)
C30 Fe3 C24 121.9(2)
C30 Fe3 C25 108.1(2)
C30 Fe3 C26 40.9(2)
C30 Fe3 C27 67.1(2)
C30 Fe3 C28 68.2(2)
C30 Fe3 C29 41.0(2)
O1 Li1 C1 107.4(4)
O1 Li1 C11 117.1(4)
O1 Li1 C21 131.5(5)
C1 Li1 C21 98.5(4)
C11 Li1 C1 99.0(4)
C11 Li1 C21 97.7(4)
O2 Li2 C6 110.3(4)
O2 Li2 C16 113.6(4)
O2 Li2 C26 133.4(5)
C6 Li2 C26 96.8(4)
C16 Li2 C6 99.7(4)
C16 Li2 C26 97.5(4)
C31 O1 Li1 115.2(4)
C34 O1 Li1 120.1(4)
C34 O1 C31 106.0(4)
C35 O2 Li2 122.4(4)
C35 O2 C38 106.0(4)
C38 O2 Li2 118.3(4)
Fe1 C1 Dy1 87.80(17)
Fe1 C1 Li1 154.4(3)
Li1 C1 Dy1 69.4(3)
C2 C1 Dy1 113.6(3)
C2 C1 Fe1 67.4(3)
C2 C1 Li1 110.5(4)
C2 C1 C5 102.4(4)
C5 C1 Dy1 123.9(4)
C5 C1 Fe1 67.7(3)
C5 C1 Li1 134.7(4)
Fe1 C2 H2 126.1
C1 C2 Fe1 71.6(3)
C1 C2 H2 124.2
C3 C2 Fe1 69.7(3)
C3 C2 C1 111.5(4)
C3 C2 H2 124.2
Fe1 C3 H3 126.1
C2 C3 Fe1 69.2(3)
C2 C3 H3 126.6
C4 C3 Fe1 69.7(3)
C4 C3 C2 106.9(5)
C4 C3 H3 126.6
Fe1 C4 H4 125.8
C3 C4 Fe1 69.7(3)
C3 C4 H4 126.2
C3 C4 C5 107.6(5)
C5 C4 Fe1 69.8(3)
C5 C4 H4 126.2
Fe1 C5 H5 126.6
C1 C5 Fe1 71.3(3)
C1 C5 H5 124.2
C4 C5 Fe1 69.5(3)
C4 C5 C1 111.6(5)
C4 C5 H5 124.2
Fe1 C6 Dy1 88.14(18)
Fe1 C6 Li2 157.3(4)
Li2 C6 Dy1 69.5(3)
C7 C6 Dy1 116.2(4)
C7 C6 Fe1 67.6(3)
C7 C6 Li2 125.1(5)
C10 C6 Dy1 122.1(4)
C10 C6 Fe1 67.8(3)
C10 C6 Li2 120.6(4)
C10 C6 C7 102.2(4)
Fe1 C7 H7 126.5
C6 C7 Fe1 71.3(3)
C6 C7 H7 124.3
C8 C7 Fe1 69.6(3)
C8 C7 C6 111.5(5)
C8 C7 H7 124.3
Fe1 C8 H8 125.9
C7 C8 Fe1 69.4(3)
C7 C8 H8 126.3
C9 C8 Fe1 70.0(3)
C9 C8 C7 107.3(5)
C9 C8 H8 126.3
Fe1 C9 H9 126.1
C8 C9 Fe1 69.6(3)
C8 C9 H9 126.5
C8 C9 C10 107.1(5)
C10 C9 Fe1 69.4(3)
C10 C9 H9 126.5
Fe1 C10 H10 126.7
C6 C10 Fe1 71.2(3)
C6 C10 H10 124.1
C9 C10 Fe1 69.7(3)
C9 C10 C6 111.8(5)
C9 C10 H10 124.1
Fe2 C11 Dy1 86.77(17)
Fe2 C11 Li1 153.6(3)
Li1 C11 Dy1 69.7(3)
C12 C11 Dy1 113.7(3)
C12 C11 Fe2 67.1(3)
C12 C11 Li1 110.9(4)
C15 C11 Dy1 122.6(3)
C15 C11 Fe2 67.4(3)
C15 C11 Li1 135.5(4)
C15 C11 C12 102.2(4)
Fe2 C12 H12 126.1
C11 C12 Fe2 71.8(3)
C11 C12 H12 124.0
C13 C12 Fe2 69.7(3)
C13 C12 C11 112.0(4)
C13 C12 H12 124.0
Fe2 C13 H13 126.4
C12 C13 Fe2 69.1(3)
C12 C13 H13 126.6
C14 C13 Fe2 69.5(3)
C14 C13 C12 106.9(4)
C14 C13 H13 126.6
Fe2 C14 H14 125.9
C13 C14 Fe2 69.7(3)
C13 C14 H14 126.5
C13 C14 C15 106.9(4)
C15 C14 Fe2 69.4(3)
C15 C14 H14 126.5
Fe2 C15 H15 126.5
C11 C15 Fe2 71.7(3)
C11 C15 H15 124.0
C14 C15 Fe2 69.4(3)
C14 C15 C11 112.0(4)
C14 C15 H15 124.0
Fe2 C16 Dy1 87.03(17)
Fe2 C16 Li2 155.9(3)
Li2 C16 Dy1 69.5(3)
C17 C16 Dy1 114.6(3)
C17 C16 Fe2 67.3(3)
C17 C16 Li2 126.8(4)
C17 C16 C20 101.9(4)
C20 C16 Dy1 122.1(4)
C20 C16 Fe2 67.1(3)
C20 C16 Li2 120.6(4)
Fe2 C17 H17 126.2
C16 C17 Fe2 72.1(3)
C16 C17 H17 123.6
C18 C17 Fe2 69.7(3)
C18 C17 C16 112.7(5)
C18 C17 H17 123.6
Fe2 C18 H18 126.1
C17 C18 Fe2 69.2(3)
C17 C18 H18 126.9
C19 C18 Fe2 69.4(3)
C19 C18 C17 106.3(4)
C19 C18 H18 126.9
Fe2 C19 H19 125.8
C18 C19 Fe2 69.9(3)
C18 C19 H19 126.3
C18 C19 C20 107.5(4)
C20 C19 Fe2 69.6(3)
C20 C19 H19 126.3
Fe2 C20 H20 126.3
C16 C20 Fe2 71.6(3)
C16 C20 H20 124.2
C19 C20 Fe2 69.4(3)
C19 C20 C16 111.6(5)
C19 C20 H20 124.2
Fe3 C21 Dy1 87.37(17)
Fe3 C21 Li1 153.7(3)
Li1 C21 Dy1 69.2(3)
C22 C21 Dy1 117.5(4)
C22 C21 Fe3 67.6(3)
C22 C21 Li1 112.0(4)
C22 C21 C25 102.6(5)
C25 C21 Dy1 119.4(3)
C25 C21 Fe3 67.4(3)
C25 C21 Li1 134.4(4)
Fe3 C22 H22 126.2
C21 C22 Fe3 71.5(3)
C21 C22 H22 124.3
C23 C22 Fe3 69.6(3)
C23 C22 C21 111.3(5)
C23 C22 H22 124.3
Fe3 C23 H23 125.8
C22 C23 Fe3 69.5(3)
C22 C23 H23 126.2
C24 C23 Fe3 70.0(3)
C24 C23 C22 107.6(5)
C24 C23 H23 126.2
Fe3 C24 H24 126.3
C23 C24 Fe3 69.5(3)
C23 C24 H24 126.4
C23 C24 C25 107.1(5)
C25 C24 Fe3 69.3(3)
C25 C24 H24 126.4
Fe3 C25 H25 126.0
C21 C25 Fe3 71.3(3)
C21 C25 H25 124.3
C24 C25 Fe3 69.9(3)
C24 C25 C21 111.3(5)
C24 C25 H25 124.3
Fe3 C26 Dy1 87.56(17)
Fe3 C26 Li2 155.7(3)
Li2 C26 Dy1 69.0(3)
C27 C26 Dy1 113.3(3)
C27 C26 Fe3 67.4(3)
C27 C26 Li2 126.7(4)
C30 C26 Dy1 123.8(3)
C30 C26 Fe3 66.9(3)
C30 C26 Li2 120.9(4)
C30 C26 C27 101.9(4)
Fe3 C27 H27 126.3
C26 C27 Fe3 71.6(3)
C26 C27 H27 124.1
C28 C27 Fe3 69.6(3)
C28 C27 C26 111.9(5)
C28 C27 H27 124.1
Fe3 C28 H28 125.8
C27 C28 Fe3 69.5(3)
C27 C28 H28 126.4
C29 C28 Fe3 69.9(3)
C29 C28 C27 107.1(5)
C29 C28 H28 126.4
Fe3 C29 H29 126.5
C28 C29 Fe3 69.6(3)
C28 C29 H29 126.7
C28 C29 C30 106.7(4)
C30 C29 Fe3 68.8(3)
C30 C29 H29 126.7
Fe3 C30 H30 125.4
C26 C30 Fe3 72.2(3)
C26 C30 H30 123.8
C29 C30 Fe3 70.3(3)
C29 C30 C26 112.4(4)
C29 C30 H30 123.8
O1 C31 H31A 110.2
O1 C31 H31B 110.2
O1 C31 C32 107.4(5)
H31A C31 H31B 108.5
C32 C31 H31A 110.2
C32 C31 H31B 110.2
C31 C32 H32A 110.9
C31 C32 H32B 110.9
C31 C32 C33 104.5(5)
H32A C32 H32B 108.9
C33 C32 H32A 110.9
C33 C32 H32B 110.9
C32 C33 H33A 111.1
C32 C33 H33B 111.1
H33A C33 H33B 109.0
C34 C33 C32 103.5(5)
C34 C33 H33A 111.1
C34 C33 H33B 111.1
O1 C34 C33 104.5(5)
O1 C34 H34A 110.8
O1 C34 H34B 110.8
C33 C34 H34A 110.8
C33 C34 H34B 110.8
H34A C34 H34B 108.9
O2 C35 H35A 110.5
O2 C35 H35B 110.5
O2 C35 C36 106.2(5)
H35A C35 H35B 108.7
C36 C35 H35A 110.5
C36 C35 H35B 110.5
C35 C36 H36A 110.8
C35 C36 H36B 110.8
C35 C36 C37 105.0(5)
H36A C36 H36B 108.8
C37 C36 H36A 110.8
C37 C36 H36B 110.8
C36 C37 H37A 111.2
C36 C37 H37B 111.2
H37A C37 H37B 109.1
C38 C37 C36 103.0(5)
C38 C37 H37A 111.2
C38 C37 H37B 111.2
O2 C38 C37 104.3(4)
O2 C38 H38A 110.9
O2 C38 H38B 110.9
C37 C38 H38A 110.9
C37 C38 H38B 110.9
H38A C38 H38B 108.9
C39 Dy2 C49 81.52(17)
C39 Dy2 C59 81.68(17)
C39 Dy2 C64 129.08(18)
C44 Dy2 C39 81.95(17)
C44 Dy2 C49 129.59(17)
C44 Dy2 C54 84.66(17)
C44 Dy2 C59 141.12(18)
C44 Dy2 C64 83.27(17)
C49 Dy2 C64 141.16(17)
C54 Dy2 C39 143.01(17)
C54 Dy2 C49 80.88(16)
C54 Dy2 C59 127.31(17)
C54 Dy2 C64 82.88(17)
C59 Dy2 C49 82.10(17)
C59 Dy2 C64 80.21(16)
C39 Fe4 C44 105.3(2)
C40 Fe4 C39 40.9(2)
C40 Fe4 C41 40.7(2)
C40 Fe4 C42 68.1(2)
C40 Fe4 C44 124.4(2)
C40 Fe4 C45 110.2(2)
C41 Fe4 C39 70.0(2)
C41 Fe4 C44 161.2(2)
C41 Fe4 C45 125.3(2)
C42 Fe4 C39 70.3(2)
C42 Fe4 C41 40.7(2)
C42 Fe4 C44 156.5(2)
C42 Fe4 C45 160.6(2)
C43 Fe4 C39 41.5(2)
C43 Fe4 C40 67.4(2)
C43 Fe4 C41 68.2(2)
C43 Fe4 C42 40.8(2)
C43 Fe4 C44 121.1(2)
C43 Fe4 C45 158.0(2)
C45 Fe4 C39 121.9(2)
C45 Fe4 C44 40.7(2)
C46 Fe4 C39 157.7(2)
C46 Fe4 C40 122.8(2)
C46 Fe4 C41 106.9(2)
C46 Fe4 C42 122.6(2)
C46 Fe4 C43 159.4(2)
C46 Fe4 C44 70.1(2)
C46 Fe4 C45 40.8(2)
C47 Fe4 C39 159.8(2)
C47 Fe4 C40 157.2(2)
C47 Fe4 C41 120.3(2)
C47 Fe4 C42 105.5(2)
C47 Fe4 C43 122.9(2)
C47 Fe4 C44 70.3(2)
C47 Fe4 C45 68.2(2)
C47 Fe4 C46 40.8(2)
C48 Fe4 C39 123.2(2)
C48 Fe4 C40 161.0(2)
C48 Fe4 C41 156.6(2)
C48 Fe4 C42 121.1(2)
C48 Fe4 C43 107.7(2)
C48 Fe4 C44 41.0(2)
C48 Fe4 C45 67.1(2)
C48 Fe4 C46 68.3(2)
C48 Fe4 C47 41.1(2)
C49 Fe5 C54 104.6(2)
C50 Fe5 C49 40.8(2)
C50 Fe5 C54 125.6(2)
C51 Fe5 C49 69.8(2)
C51 Fe5 C50 40.5(2)
C51 Fe5 C54 163.6(2)
C51 Fe5 C58 155.1(2)
C52 Fe5 C49 70.8(2)
C52 Fe5 C50 68.3(2)
C52 Fe5 C51 40.5(2)
C52 Fe5 C54 153.8(2)
C52 Fe5 C55 162.7(2)
C52 Fe5 C56 123.6(2)
C52 Fe5 C57 105.0(2)
C52 Fe5 C58 119.0(2)
C53 Fe5 C49 41.3(2)
C53 Fe5 C50 67.3(2)
C53 Fe5 C51 68.1(2)
C53 Fe5 C52 41.4(2)
C53 Fe5 C54 118.5(2)
C53 Fe5 C55 155.6(2)
C53 Fe5 C56 160.7(2)
C53 Fe5 C57 123.0(2)
C53 Fe5 C58 106.1(2)
C55 Fe5 C49 121.0(2)
C55 Fe5 C50 111.2(2)
C55 Fe5 C51 127.9(2)
C55 Fe5 C54 40.9(2)
C55 Fe5 C58 67.2(2)
C56 Fe5 C49 157.2(2)
C56 Fe5 C50 123.4(2)
C56 Fe5 C51 108.6(2)
C56 Fe5 C54 70.3(2)
C56 Fe5 C55 41.1(2)
C56 Fe5 C58 68.4(2)
C57 Fe5 C49 160.0(2)
C57 Fe5 C50 157.0(2)
C57 Fe5 C51 120.3(2)
C57 Fe5 C54 70.2(2)
C57 Fe5 C55 68.4(2)
C57 Fe5 C56 40.8(2)
C57 Fe5 C58 41.1(2)
C58 Fe5 C49 122.9(2)
C58 Fe5 C50 161.6(2)
C58 Fe5 C54 40.8(2)
C60 Fe6 C59 40.6(2)
C60 Fe6 C61 40.6(2)
C60 Fe6 C62 68.0(2)
C60 Fe6 C64 122.3(2)
C60 Fe6 C65 109.0(2)
C60 Fe6 C66 123.5(2)
C60 Fe6 C67 158.9(2)
C60 Fe6 C68 159.0(2)
C61 Fe6 C59 69.1(2)
C61 Fe6 C64 160.6(2)
C61 Fe6 C65 126.7(2)
C61 Fe6 C66 110.0(2)
C61 Fe6 C67 123.3(2)
C62 Fe6 C59 69.7(2)
C62 Fe6 C61 40.1(2)
C62 Fe6 C64 155.5(2)
C62 Fe6 C65 162.8(2)
C62 Fe6 C66 125.6(2)
C62 Fe6 C67 108.4(2)
C62 Fe6 C68 121.9(2)
C63 Fe6 C59 40.8(2)
C63 Fe6 C60 67.2(2)
C63 Fe6 C61 67.7(2)
C63 Fe6 C62 41.1(2)
C63 Fe6 C64 118.6(2)
C63 Fe6 C65 155.0(2)
C63 Fe6 C66 162.1(2)
C63 Fe6 C67 124.7(2)
C63 Fe6 C68 107.1(2)
C64 Fe6 C59 103.0(2)
C65 Fe6 C59 119.8(2)
C65 Fe6 C64 40.8(2)
C66 Fe6 C59 156.6(2)
C66 Fe6 C64 69.9(2)
C66 Fe6 C65 40.7(2)
C66 Fe6 C67 40.5(2)
C67 Fe6 C59 159.7(2)
C67 Fe6 C64 70.0(2)
C67 Fe6 C65 67.9(2)
C68 Fe6 C59 121.8(2)
C68 Fe6 C61 158.1(2)
C68 Fe6 C64 41.0(2)
C68 Fe6 C65 67.1(2)
C68 Fe6 C66 68.1(2)
C68 Fe6 C67 40.9(2)
O3 Li3 C39 124.6(5)
O3 Li3 C49 120.5(5)
O3 Li3 C59 108.7(4)
C39 Li3 C49 99.6(4)
C39 Li3 C59 99.2(4)
C49 Li3 C59 99.7(4)
O4 Li4 C44 129.6(5)
O4 Li4 C54 113.8(5)
O4 Li4 C64 113.2(5)
C44 Li4 C64 97.8(4)
C54 Li4 C44 99.4(4)
C54 Li4 C64 97.8(4)
C69 O3 Li3 112.3(4)
C69 O3 C72 106.0(4)
C72 O3 Li3 121.0(4)
C73 O4 Li4 118.7(5)
C76 O4 Li4 118.7(4)
C76 O4 C73 105.2(5)
Fe4 C39 Dy2 86.28(18)
Fe4 C39 Li3 154.3(4)
Li3 C39 Dy2 69.3(3)
C40 C39 Dy2 118.7(3)
C40 C39 Fe4 67.7(3)
C40 C39 Li3 116.6(5)
C40 C39 C43 102.4(5)
C43 C39 Dy2 117.6(4)
C43 C39 Fe4 67.5(3)
C43 C39 Li3 130.6(4)
Fe4 C40 H40 126.3
C39 C40 Fe4 71.4(3)
C39 C40 H40 124.0
C41 C40 Fe4 69.9(3)
C41 C40 C39 112.1(5)
C41 C40 H40 124.0
Fe4 C41 H41 126.2
C40 C41 Fe4 69.4(3)
C40 C41 H41 126.5
C40 C41 C42 107.1(5)
C42 C41 Fe4 69.5(3)
C42 C41 H41 126.5
Fe4 C42 H42 125.9
C41 C42 Fe4 69.8(3)
C41 C42 H42 126.3
C41 C42 C43 107.4(5)
C43 C42 Fe4 69.5(3)
C43 C42 H42 126.3
Fe4 C43 H43 126.4
C39 C43 Fe4 71.1(3)
C39 C43 H43 124.5
C42 C43 Fe4 69.7(3)
C42 C43 C39 111.1(5)
C42 C43 H43 124.5
Fe4 C44 Dy2 86.36(17)
Fe4 C44 Li4 155.0(4)
Li4 C44 Dy2 69.0(3)
C45 C44 Dy2 115.4(4)
C45 C44 Fe4 67.8(3)
C45 C44 Li4 126.2(5)
C45 C44 C48 102.5(4)
C48 C44 Dy2 120.5(4)
C48 C44 Fe4 67.0(3)
C48 C44 Li4 121.4(4)
Fe4 C45 H45 127.0
C44 C45 Fe4 71.4(3)
C44 C45 H45 124.2
C46 C45 Fe4 69.0(3)
C46 C45 C44 111.6(5)
C46 C45 H45 124.2
Fe4 C46 H46 125.5
C45 C46 Fe4 70.2(3)
C45 C46 H46 126.3
C47 C46 Fe4 69.5(3)
C47 C46 C45 107.3(5)
C47 C46 H46 126.3
Fe4 C47 H47 126.0
C46 C47 Fe4 69.6(3)
C46 C47 H47 126.7
C46 C47 C48 106.7(5)
C48 C47 Fe4 69.3(3)
C48 C47 H47 126.7
Fe4 C48 H48 125.9
C44 C48 Fe4 72.1(3)
C44 C48 H48 124.1
C47 C48 Fe4 69.6(3)
C47 C48 C44 111.9(5)
C47 C48 H48 124.1
Fe5 C49 Dy2 87.09(18)
Fe5 C49 Li3 153.6(4)
Li3 C49 Dy2 69.0(3)
C50 C49 Dy2 120.5(4)
C50 C49 Fe5 68.4(3)
C50 C49 Li3 113.5(4)
C50 C49 C53 102.7(4)
C53 C49 Dy2 116.5(3)
C53 C49 Fe5 67.2(3)
C53 C49 Li3 133.1(4)
Fe5 C50 H50 127.0
C49 C50 Fe5 70.8(3)
C49 C50 H50 124.4
C51 C50 Fe5 69.5(3)
C51 C50 C49 111.3(5)
C51 C50 H50 124.4
Fe5 C51 H51 126.6
C50 C51 Fe5 69.9(3)
C50 C51 H51 125.9
C52 C51 Fe5 69.1(3)
C52 C51 C50 108.1(5)
C52 C51 H51 125.9
Fe5 C52 H52 125.2
C51 C52 Fe5 70.4(3)
C51 C52 H52 126.7
C51 C52 C53 106.6(5)
C53 C52 Fe5 69.2(3)
C53 C52 H52 126.7
Fe5 C53 H53 126.4
C49 C53 Fe5 71.4(3)
C49 C53 H53 124.4
C52 C53 Fe5 69.4(3)
C52 C53 C49 111.2(5)
C52 C53 H53 124.4
Fe5 C54 Dy2 87.24(18)
Fe5 C54 Li4 155.8(4)
Li4 C54 Dy2 69.0(3)
C55 C54 Dy2 113.7(4)
C55 C54 Fe5 67.7(3)
C55 C54 Li4 125.1(4)
C58 C54 Dy2 123.1(4)
C58 C54 Fe5 68.0(3)
C58 C54 Li4 121.1(4)
C58 C54 C55 103.1(5)
Fe5 C55 H55 126.7
C54 C55 Fe5 71.4(3)
C54 C55 H55 124.3
C56 C55 Fe5 69.3(3)
C56 C55 C54 111.4(5)
C56 C55 H55 124.3
Fe5 C56 H56 125.9
C55 C56 Fe5 69.6(3)
C55 C56 H56 126.5
C57 C56 Fe5 69.5(3)
C57 C56 C55 107.0(5)
C57 C56 H56 126.5
Fe5 C57 H57 125.6
C56 C57 Fe5 69.7(3)
C56 C57 H57 126.4
C56 C57 C58 107.3(5)
C58 C57 Fe5 69.9(3)
C58 C57 H57 126.4
Fe5 C58 H58 127.1
C54 C58 Fe5 71.2(3)
C54 C58 H58 124.4
C57 C58 Fe5 69.0(3)
C57 C58 C54 111.2(5)
C57 C58 H58 124.4
Fe6 C59 Dy2 88.50(18)
Fe6 C59 Li3 155.9(4)
Li3 C59 Dy2 69.0(3)
C60 C59 Dy2 118.6(4)
C60 C59 Fe6 67.1(3)
C60 C59 Li3 115.6(4)
C60 C59 C63 102.7(5)
C63 C59 Dy2 118.3(4)
C63 C59 Fe6 66.8(3)
C63 C59 Li3 131.0(5)
Fe6 C60 H60 124.7
C59 C60 Fe6 72.3(3)
C59 C60 H60 124.3
C61 C60 Fe6 70.2(3)
C61 C60 C59 111.3(5)
C61 C60 H60 124.3
Fe6 C61 H61 126.6
C60 C61 Fe6 69.3(3)
C60 C61 H61 126.0
C62 C61 Fe6 69.7(3)
C62 C61 C60 107.9(5)
C62 C61 H61 126.0
Fe6 C62 H62 125.7
C61 C62 Fe6 70.2(3)
C61 C62 H62 126.6
C61 C62 C63 106.7(5)
C63 C62 Fe6 69.0(3)
C63 C62 H62 126.6
Fe6 C63 H63 124.9
C59 C63 Fe6 72.4(3)
C59 C63 H63 124.3
C62 C63 Fe6 69.9(3)
C62 C63 C59 111.3(5)
C62 C63 H63 124.3
Fe6 C64 Dy2 88.19(18)
Fe6 C64 Li4 156.0(4)
Li4 C64 Dy2 68.4(3)
C65 C64 Dy2 115.1(4)
C65 C64 Fe6 67.9(3)
C65 C64 Li4 125.7(4)
C65 C64 C68 102.8(5)
C68 C64 Dy2 122.8(4)
C68 C64 Fe6 67.7(3)
C68 C64 Li4 120.4(4)
Fe6 C65 H65 126.6
C64 C65 Fe6 71.3(3)
C64 C65 H65 124.2
C66 C65 Fe6 69.5(3)
C66 C65 C64 111.6(5)
C66 C65 H65 124.2
Fe6 C66 H66 125.6
C65 C66 Fe6 69.7(3)
C65 C66 H66 126.4
C67 C66 Fe6 69.8(3)
C67 C66 C65 107.3(5)
C67 C66 H66 126.4
Fe6 C67 H67 126.1
C66 C67 Fe6 69.7(3)
C66 C67 H67 126.4
C66 C67 C68 107.2(5)
C68 C67 Fe6 69.4(3)
C68 C67 H67 126.4
Fe6 C68 H68 126.2
C64 C68 Fe6 71.3(3)
C64 C68 H68 124.4
C67 C68 Fe6 69.7(3)
C67 C68 C64 111.2(5)
C67 C68 H68 124.4
O3 C69 H69A 110.5
O3 C69 H69B 110.5
O3 C69 C70 106.2(4)
H69A C69 H69B 108.7
C70 C69 H69A 110.5
C70 C69 H69B 110.5
C69 C70 H70A 110.8
C69 C70 H70B 110.8
C69 C70 C71 104.7(5)
H70A C70 H70B 108.9
C71 C70 H70A 110.8
C71 C70 H70B 110.8
C70 C71 H71A 111.1
C70 C71 H71B 111.1
H71A C71 H71B 109.0
C72 C71 C70 103.4(5)
C72 C71 H71A 111.1
C72 C71 H71B 111.1
O3 C72 C71 105.0(4)
O3 C72 H72A 110.7
O3 C72 H72B 110.7
C71 C72 H72A 110.7
C71 C72 H72B 110.7
H72A C72 H72B 108.8
O4 C73 H73A 110.7
O4 C73 H73B 110.7
O4 C73 C74 105.0(5)
H73A C73 H73B 108.8
C74 C73 H73A 110.7
C74 C73 H73B 110.7
C73 C74 H74A 111.0
C73 C74 H74B 111.0
C73 C74 C75 104.0(5)
H74A C74 H74B 109.0
C75 C74 H74A 111.0
C75 C74 H74B 111.0
C74 C75 H75A 110.8
C74 C75 H75B 110.8
H75A C75 H75B 108.9
C76 C75 C74 104.8(5)
C76 C75 H75A 110.8
C76 C75 H75B 110.8
O4 C76 C75 105.7(5)
O4 C76 H76A 110.6
O4 C76 H76B 110.6
C75 C76 H76A 110.6
C75 C76 H76B 110.6
H76A C76 H76B 108.7
O5 Li5 O6 108.7(5)
O5 Li5 O7 104.9(5)
O5 Li5 O8 111.9(5)
O6 Li5 O7 108.7(5)
O8 Li5 O6 102.7(5)
O8 Li5 O7 119.6(5)
C77 O5 Li5 132.3(4)
C77 O5 C80 109.0(4)
C80 O5 Li5 118.4(4)
C81 O6 Li5 122.7(4)
C81 O6 C84 109.0(4)
C84 O6 Li5 127.6(4)
C85 O7 Li5 130.7(4)
C88 O7 Li5 120.5(4)
C88 O7 C85 108.4(4)
C89 O8 Li5 118.6(4)
C92 O8 Li5 132.1(4)
C92 O8 C89 105.8(4)
O5 C77 H77A 110.8
O5 C77 H77B 110.8
O5 C77 C78 104.8(5)
H77A C77 H77B 108.9
C78 C77 H77A 110.8
C78 C77 H77B 110.8
C77 C78 H78A 111.3
C77 C78 H78B 111.3
H78A C78 H78B 109.2
C79 C78 C77 102.4(5)
C79 C78 H78A 111.3
C79 C78 H78B 111.3
C78 C79 H79A 111.3
C78 C79 H79B 111.3
H79A C79 H79B 109.2
C80 C79 C78 102.1(5)
C80 C79 H79A 111.3
C80 C79 H79B 111.3
O5 C80 C79 106.3(5)
O5 C80 H80A 110.5
O5 C80 H80B 110.5
C79 C80 H80A 110.5
C79 C80 H80B 110.5
H80A C80 H80B 108.7
O6 C81 H81A 110.6
O6 C81 H81B 110.6
O6 C81 C82 105.9(5)
H81A C81 H81B 108.7
C82 C81 H81A 110.6
C82 C81 H81B 110.6
C81 C82 H82A 110.7
C81 C82 H82B 110.7
H82A C82 H82B 108.8
C83 C82 C81 105.4(6)
C83 C82 H82A 110.7
C83 C82 H82B 110.7
C82 C83 H83A 110.6
C82 C83 H83B 110.6
C82 C83 C84 105.9(6)
H83A C83 H83B 108.7
C84 C83 H83A 110.6
C84 C83 H83B 110.6
O6 C84 C83 105.5(5)
O6 C84 H84A 110.6
O6 C84 H84B 110.6
C83 C84 H84A 110.6
C83 C84 H84B 110.6
H84A C84 H84B 108.8
O7 C85 H85A 110.8
O7 C85 H85B 110.8
O7 C85 C86 104.7(4)
H85A C85 H85B 108.9
C86 C85 H85A 110.8
C86 C85 H85B 110.8
C85 C86 H86A 111.3
C85 C86 H86B 111.3
C85 C86 C87 102.1(5)
H86A C86 H86B 109.2
C87 C86 H86A 111.3
C87 C86 H86B 111.3
C86 C87 H87A 111.1
C86 C87 H87B 111.1
H87A C87 H87B 109.1
C88 C87 C86 103.3(5)
C88 C87 H87A 111.1
C88 C87 H87B 111.1
O7 C88 C87 107.3(5)
O7 C88 H88A 110.2
O7 C88 H88B 110.2
C87 C88 H88A 110.2
C87 C88 H88B 110.2
H88A C88 H88B 108.5
O8 C89 H89A 110.4
O8 C89 H89B 110.4
O8 C89 C90 106.5(5)
H89A C89 H89B 108.6
C90 C89 H89A 110.4
C90 C89 H89B 110.4
C89 C90 H90A 110.5
C89 C90 H90B 110.5
C89 C90 C91 106.0(5)
H90A C90 H90B 108.7
C91 C90 H90A 110.5
C91 C90 H90B 110.5
C90 C91 H91A 111.1
C90 C91 H91B 111.1
C90 C91 C92 103.2(5)
H91A C91 H91B 109.1
C92 C91 H91A 111.1
C92 C91 H91B 111.1
O8 C92 C91 104.9(4)
O8 C92 H92A 110.8
O8 C92 H92B 110.8
C91 C92 H92A 110.8
C91 C92 H92B 110.8
H92A C92 H92B 108.8
O10 Li6 O9 111.7(5)
O10 Li6 O12 105.9(12)
O11 Li6 O9 106.0(5)
O11 Li6 O10 113.6(5)
O11 Li6 O12 108.1(10)
O11 Li6 O12A 112.8(17)
O12 Li6 O9 111.6(7)
O12A Li6 O9 110.7(9)
O12A Li6 O10 102(2)
C93 O9 Li6 126.1(5)
C96 O9 Li6 122.0(4)
C96 O9 C93 105.9(4)
C97 O10 Li6 127.4(5)
C97 O10 C100 108.8(5)
C100 O10 Li6 123.4(5)
C101 O11 Li6 123.3(5)
C104 O11 Li6 125.0(5)
C104 O11 C101 109.0(4)
O9 C93 H93A 110.5
O9 C93 H93B 110.5
O9 C93 C94 106.3(5)
H93A C93 H93B 108.7
C94 C93 H93A 110.5
C94 C93 H93B 110.5
C93 C94 H94A 110.7
C93 C94 H94B 110.7
H94A C94 H94B 108.8
C95 C94 C93 105.0(5)
C95 C94 H94A 110.7
C95 C94 H94B 110.7
C94 C95 H95A 110.8
C94 C95 H95B 110.8
C94 C95 C96 104.7(5)
H95A C95 H95B 108.9
C96 C95 H95A 110.8
C96 C95 H95B 110.8
O9 C96 C95 105.1(5)
O9 C96 H96A 110.7
O9 C96 H96B 110.7
C95 C96 H96A 110.7
C95 C96 H96B 110.7
H96A C96 H96B 108.8
O10 C97 H97A 110.7
O10 C97 H97B 110.7
O10 C97 C98 105.1(5)
H97A C97 H97B 108.8
C98 C97 H97A 110.7
C98 C97 H97B 110.7
C97 C98 H98A 111.4
C97 C98 H98B 111.4
H98A C98 H98B 109.3
C99 C98 C97 101.8(5)
C99 C98 H98A 111.4
C99 C98 H98B 111.4
C98 C99 H99A 111.3
C98 C99 H99B 111.3
H99A C99 H99B 109.2
C100 C99 C98 102.5(5)
C100 C99 H99A 111.3
C100 C99 H99B 111.3
O10 C100 C99 107.0(5)
O10 C100 H10A 110.3
O10 C100 H10B 110.3
C99 C100 H10A 110.3
C99 C100 H10B 110.3
H10A C100 H10B 108.6
O11 C101 H10C 110.5
O11 C101 H10D 110.5
O11 C101 C102 106.1(5)
H10C C101 H10D 108.7
C102 C101 H10C 110.5
C102 C101 H10D 110.5
C101 C102 H10E 111.1
C101 C102 H10F 111.1
C101 C102 C103 103.2(5)
H10E C102 H10F 109.1
C103 C102 H10E 111.1
C103 C102 H10F 111.1
C102 C103 H10G 111.3
C102 C103 H10H 111.3
H10G C103 H10H 109.2
C104 C103 C102 102.2(5)
C104 C103 H10G 111.3
C104 C103 H10H 111.3
O11 C104 C103 105.8(5)
O11 C104 H10I 110.6
O11 C104 H10J 110.6
C103 C104 H10I 110.6
C103 C104 H10J 110.6
H10I C104 H10J 108.7
C105 O12 Li6 127.7(9)
C105 O12 C108 101.7(11)
C108 O12 Li6 129.6(9)
O12 C105 H10K 109.6
O12 C105 H10L 109.6
O12 C105 C106 110.3(9)
H10K C105 H10L 108.1
C106 C105 H10K 109.6
C106 C105 H10L 109.6
C105 C106 H10M 110.2
C105 C106 H10N 110.2
H10M C106 H10N 108.5
C107 C106 C105 107.6(10)
C107 C106 H10M 110.2
C107 C106 H10N 110.2
C106 C107 H10O 111.6
C106 C107 H10P 111.6
H10O C107 H10P 109.4
C108 C107 C106 100.8(10)
C108 C107 H10O 111.6
C108 C107 H10P 111.6
O12 C108 C107 113.3(9)
O12 C108 H10Q 108.9
O12 C108 H10R 108.9
C107 C108 H10Q 108.9
C107 C108 H10R 108.9
H10Q C108 H10R 107.7
C1A O12A Li6 121.0(17)
C1D O12A Li6 125.5(18)
C1D O12A C1A 106.0(18)
O12A C1A H1AA 110.8
O12A C1A H1AB 110.8
O12A C1A C1B 104.8(14)
H1AA C1A H1AB 108.9
C1B C1A H1AA 110.8
C1B C1A H1AB 110.8
C1A C1B H1BA 110.9
C1A C1B H1BB 110.9
H1BA C1B H1BB 108.9
C1C C1B C1A 104.4(14)
C1C C1B H1BA 110.9
C1C C1B H1BB 110.9
C1B C1C H1CA 111.2
C1B C1C H1CB 111.2
C1B C1C C1D 102.6(14)
H1CA C1C H1CB 109.2
C1D C1C H1CA 111.2
C1D C1C H1CB 111.2
O12A C1D C1C 110.2(13)
O12A C1D H1DA 109.6
O12A C1D H1DB 109.6
C1C C1D H1DA 109.6
C1C C1D H1DB 109.6
H1DA C1D H1DB 108.1

loop_
_geom_bond_atom_site_label_1
_geom_bond_atom_site_label_2
_geom_bond_distance
Dy1 C1 2.545(5)
Dy1 C6 2.537(5)
Dy1 C11 2.549(5)
Dy1 C16 2.540(5)
Dy1 C21 2.551(5)
Dy1 C26 2.536(5)
Fe1 C1 2.094(5)
Fe1 C2 2.036(5)
Fe1 C3 2.042(5)
Fe1 C4 2.042(6)
Fe1 C5 2.046(5)
Fe1 C6 2.088(5)
Fe1 C7 2.039(6)
Fe1 C8 2.041(6)
Fe1 C9 2.046(5)
Fe1 C10 2.042(5)
Fe2 C11 2.103(5)
Fe2 C12 2.038(5)
Fe2 C13 2.047(5)
Fe2 C14 2.045(5)
Fe2 C15 2.044(5)
Fe2 C16 2.101(5)
Fe2 C17 2.037(5)
Fe2 C18 2.044(5)
Fe2 C19 2.038(5)
Fe2 C20 2.040(5)
Fe3 C21 2.093(5)
Fe3 C22 2.040(5)
Fe3 C23 2.042(5)
Fe3 C24 2.048(5)
Fe3 C25 2.039(5)
Fe3 C26 2.102(5)
Fe3 C27 2.045(5)
Fe3 C28 2.047(5)
Fe3 C29 2.051(5)
Fe3 C30 2.031(5)
Li1 O1 1.936(9)
Li1 C1 2.230(10)
Li1 C11 2.201(10)
Li1 C21 2.232(10)
Li2 O2 1.924(9)
Li2 C6 2.223(10)
Li2 C16 2.215(10)
Li2 C26 2.259(10)
O1 C31 1.441(7)
O1 C34 1.435(7)
O2 C35 1.435(7)
O2 C38 1.443(6)
C1 C2 1.449(7)
C1 C5 1.452(7)
C2 H2 0.9500
C2 C3 1.431(7)
C3 H3 0.9500
C3 C4 1.416(8)
C4 H4 0.9500
C4 C5 1.419(7)
C5 H5 0.9500
C6 C7 1.451(8)
C6 C10 1.449(8)
C7 H7 0.9500
C7 C8 1.431(8)
C8 H8 0.9500
C8 C9 1.412(8)
C9 H9 0.9500
C9 C10 1.428(7)
C10 H10 0.9500
C11 C12 1.456(7)
C11 C15 1.450(7)
C12 H12 0.9500
C12 C13 1.436(7)
C13 H13 0.9500
C13 C14 1.426(7)
C14 H14 0.9500
C14 C15 1.438(7)
C15 H15 0.9500
C16 C17 1.437(7)
C16 C20 1.460(7)
C17 H17 0.9500
C17 C18 1.432(7)
C18 H18 0.9500
C18 C19 1.421(7)
C19 H19 0.9500
C19 C20 1.425(7)
C20 H20 0.9500
C21 C22 1.445(7)
C21 C25 1.456(7)
C22 H22 0.9500
C22 C23 1.425(8)
C23 H23 0.9500
C23 C24 1.414(9)
C24 H24 0.9500
C24 C25 1.424(8)
C25 H25 0.9500
C26 C27 1.452(7)
C26 C30 1.447(7)
C27 H27 0.9500
C27 C28 1.430(7)
C28 H28 0.9500
C28 C29 1.421(7)
C29 H29 0.9500
C29 C30 1.428(7)
C30 H30 0.9500
C31 H31A 0.9900
C31 H31B 0.9900
C31 C32 1.517(8)
C32 H32A 0.9900
C32 H32B 0.9900
C32 C33 1.527(9)
C33 H33A 0.9900
C33 H33B 0.9900
C33 C34 1.522(9)
C34 H34A 0.9900
C34 H34B 0.9900
C35 H35A 0.9900
C35 H35B 0.9900
C35 C36 1.522(8)
C36 H36A 0.9900
C36 H36B 0.9900
C36 C37 1.539(8)
C37 H37A 0.9900
C37 H37B 0.9900
C37 C38 1.516(8)
C38 H38A 0.9900
C38 H38B 0.9900
Dy2 C39 2.545(5)
Dy2 C44 2.532(5)
Dy2 C49 2.554(5)
Dy2 C54 2.542(5)
Dy2 C59 2.546(5)
Dy2 C64 2.564(5)
Fe4 C39 2.087(5)
Fe4 C40 2.038(5)
Fe4 C41 2.045(5)
Fe4 C42 2.040(5)
Fe4 C43 2.038(5)
Fe4 C44 2.099(5)
Fe4 C45 2.051(5)
Fe4 C46 2.035(5)
Fe4 C47 2.034(5)
Fe4 C48 2.031(5)
Fe5 C49 2.084(5)
Fe5 C50 2.052(5)
Fe5 C51 2.047(5)
Fe5 C52 2.029(5)
Fe5 C53 2.027(5)
Fe5 C54 2.093(5)
Fe5 C55 2.044(5)
Fe5 C56 2.039(6)
Fe5 C57 2.037(6)
Fe5 C58 2.050(5)
Fe6 C59 2.108(5)
Fe6 C60 2.038(5)
Fe6 C61 2.050(5)
Fe6 C62 2.043(5)
Fe6 C63 2.032(5)
Fe6 C64 2.099(5)
Fe6 C65 2.054(5)
Fe6 C66 2.051(5)
Fe6 C67 2.053(5)
Fe6 C68 2.049(5)
Li3 O3 1.943(10)
Li3 C39 2.174(10)
Li3 C49 2.183(10)
Li3 C59 2.198(10)
Li4 O4 1.941(10)
Li4 C44 2.246(10)
Li4 C54 2.235(10)
Li4 C64 2.249(11)
O3 C69 1.438(7)
O3 C72 1.439(7)
O4 C73 1.439(7)
O4 C76 1.437(7)
C39 C40 1.441(7)
C39 C43 1.461(7)
C40 H40 0.9500
C40 C41 1.418(7)
C41 H41 0.9500
C41 C42 1.421(8)
C42 H42 0.9500
C42 C43 1.422(8)
C43 H43 0.9500
C44 C45 1.445(7)
C44 C48 1.447(8)
C45 H45 0.9500
C45 C46 1.425(7)
C46 H46 0.9500
C46 C47 1.420(8)
C47 H47 0.9500
C47 C48 1.426(8)
C48 H48 0.9500
C49 C50 1.443(7)
C49 C53 1.452(7)
C50 H50 0.9500
C50 C51 1.420(8)
C51 H51 0.9500
C51 C52 1.410(8)
C52 H52 0.9500
C52 C53 1.434(8)
C53 H53 0.9500
C54 C55 1.446(8)
C54 C58 1.445(8)
C55 H55 0.9500
C55 C56 1.433(8)
C56 H56 0.9500
C56 C57 1.420(9)
C57 H57 0.9500
C57 C58 1.435(8)
C58 H58 0.9500
C59 C60 1.440(8)
C59 C63 1.444(7)
C60 H60 0.9500
C60 C61 1.417(7)
C61 H61 0.9500
C61 C62 1.405(8)
C62 H62 0.9500
C62 C63 1.430(8)
C63 H63 0.9500
C64 C65 1.447(8)
C64 C68 1.454(7)
C65 H65 0.9500
C65 C66 1.429(7)
C66 H66 0.9500
C66 C67 1.420(8)
C67 H67 0.9500
C67 C68 1.433(7)
C68 H68 0.9500
C69 H69A 0.9900
C69 H69B 0.9900
C69 C70 1.532(8)
C70 H70A 0.9900
C70 H70B 0.9900
C70 C71 1.539(8)
C71 H71A 0.9900
C71 H71B 0.9900
C71 C72 1.520(8)
C72 H72A 0.9900
C72 H72B 0.9900
C73 H73A 0.9900
C73 H73B 0.9900
C73 C74 1.513(10)
C74 H74A 0.9900
C74 H74B 0.9900
C74 C75 1.535(10)
C75 H75A 0.9900
C75 H75B 0.9900
C75 C76 1.503(9)
C76 H76A 0.9900
C76 H76B 0.9900
Li5 O5 1.943(10)
Li5 O6 1.959(10)
Li5 O7 1.969(11)
Li5 O8 1.958(10)
O5 C77 1.438(7)
O5 C80 1.456(7)
O6 C81 1.437(7)
O6 C84 1.442(7)
O7 C85 1.451(6)
O7 C88 1.434(7)
O8 C89 1.451(6)
O8 C92 1.440(6)
C77 H77A 0.9900
C77 H77B 0.9900
C77 C78 1.512(8)
C78 H78A 0.9900
C78 H78B 0.9900
C78 C79 1.506(8)
C79 H79A 0.9900
C79 H79B 0.9900
C79 C80 1.502(8)
C80 H80A 0.9900
C80 H80B 0.9900
C81 H81A 0.9900
C81 H81B 0.9900
C81 C82 1.493(9)
C82 H82A 0.9900
C82 H82B 0.9900
C82 C83 1.421(11)
C83 H83A 0.9900
C83 H83B 0.9900
C83 C84 1.500(9)
C84 H84A 0.9900
C84 H84B 0.9900
C85 H85A 0.9900
C85 H85B 0.9900
C85 C86 1.500(8)
C86 H86A 0.9900
C86 H86B 0.9900
C86 C87 1.523(8)
C87 H87A 0.9900
C87 H87B 0.9900
C87 C88 1.517(8)
C88 H88A 0.9900
C88 H88B 0.9900
C89 H89A 0.9900
C89 H89B 0.9900
C89 C90 1.505(8)
C90 H90A 0.9900
C90 H90B 0.9900
C90 C91 1.518(9)
C91 H91A 0.9900
C91 H91B 0.9900
C91 C92 1.519(8)
C92 H92A 0.9900
C92 H92B 0.9900
Li6 O9 1.932(11)
Li6 O10 1.925(11)
Li6 O11 1.902(10)
Li6 O12 1.929(13)
Li6 O12A 1.915(16)
O9 C93 1.442(7)
O9 C96 1.432(7)
O10 C97 1.433(7)
O10 C100 1.441(7)
O11 C101 1.454(7)
O11 C104 1.439(7)
C93 H93A 0.9900
C93 H93B 0.9900
C93 C94 1.525(9)
C94 H94A 0.9900
C94 H94B 0.9900
C94 C95 1.499(9)
C95 H95A 0.9900
C95 H95B 0.9900
C95 C96 1.512(9)
C96 H96A 0.9900
C96 H96B 0.9900
C97 H97A 0.9900
C97 H97B 0.9900
C97 C98 1.529(9)
C98 H98A 0.9900
C98 H98B 0.9900
C98 C99 1.499(9)
C99 H99A 0.9900
C99 H99B 0.9900
C99 C100 1.488(9)
C100 H10A 0.9900
C100 H10B 0.9900
C101 H10C 0.9900
C101 H10D 0.9900
C101 C102 1.511(9)
C102 H10E 0.9900
C102 H10F 0.9900
C102 C103 1.512(10)
C103 H10G 0.9900
C103 H10H 0.9900
C103 C104 1.500(9)
C104 H10I 0.9900
C104 H10J 0.9900
O12 C105 1.378(13)
O12 C108 1.433(14)
C105 H10K 0.9900
C105 H10L 0.9900
C105 C106 1.478(12)
C106 H10M 0.9900
C106 H10N 0.9900
C106 C107 1.448(12)
C107 H10O 0.9900
C107 H10P 0.9900
C107 C108 1.440(12)
C108 H10Q 0.9900
C108 H10R 0.9900
O12A C1A 1.427(19)
O12A C1D 1.406(17)
C1A H1AA 0.9900
C1A H1AB 0.9900
C1A C1B 1.465(15)
C1B H1BA 0.9900
C1B H1BB 0.9900
C1B C1C 1.450(14)
C1C H1CA 0.9900
C1C H1CB 0.9900
C1C C1D 1.454(15)
C1D H1DA 0.9900
C1D H1DB 0.9900

loop_
_geom_torsion_atom_site_label_1
_geom_torsion_atom_site_label_2
_geom_torsion_atom_site_label_3
_geom_torsion_atom_site_label_4
_geom_torsion
Dy1 C1 C2 Fe1 76.8(2)
Dy1 C1 C2 C3 135.2(4)
Dy1 C1 C5 Fe1 -71.0(3)
Dy1 C1 C5 C4 -128.9(4)
Dy1 C6 C7 Fe1 -76.0(3)
Dy1 C6 C7 C8 -134.0(4)
Dy1 C6 C10 Fe1 72.7(3)
Dy1 C6 C10 C9 130.6(4)
Dy1 C11 C12 Fe2 75.4(2)
Dy1 C11 C12 C13 133.7(4)
Dy1 C11 C15 Fe2 -70.2(3)
Dy1 C11 C15 C14 -128.0(4)
Dy1 C16 C17 Fe2 -75.3(3)
Dy1 C16 C17 C18 -133.3(4)
Dy1 C16 C20 Fe2 70.6(3)
Dy1 C16 C20 C19 128.7(4)
Dy1 C21 C22 Fe3 74.3(3)
Dy1 C21 C22 C23 132.6(4)
Dy1 C21 C25 Fe3 -73.1(3)
Dy1 C21 C25 C24 -131.7(4)
Dy1 C26 C27 Fe3 -76.7(2)
Dy1 C26 C27 C28 -134.8(4)
Dy1 C26 C30 Fe3 70.1(3)
Dy1 C26 C30 C29 129.0(4)
Fe1 C1 C2 C3 58.3(4)
Fe1 C1 C5 C4 -57.9(4)
Fe1 C2 C3 C4 59.8(4)
Fe1 C3 C4 C5 59.8(4)
Fe1 C4 C5 C1 58.9(4)
Fe1 C6 C7 C8 -58.0(4)
Fe1 C6 C10 C9 57.9(4)
Fe1 C7 C8 C9 -60.0(4)
Fe1 C8 C9 C10 -59.5(4)
Fe1 C9 C10 C6 -58.8(4)
Fe2 C11 C12 C13 58.3(4)
Fe2 C11 C15 C14 -57.8(4)
Fe2 C12 C13 C14 59.5(4)
Fe2 C13 C14 C15 59.7(3)
Fe2 C14 C15 C11 59.1(4)
Fe2 C16 C17 C18 -58.0(4)
Fe2 C16 C20 C19 58.0(4)
Fe2 C17 C18 C19 -59.8(4)
Fe2 C18 C19 C20 -59.7(4)
Fe2 C19 C20 C16 -59.3(4)
Fe3 C21 C22 C23 58.3(4)
Fe3 C21 C25 C24 -58.6(4)
Fe3 C22 C23 C24 59.9(4)
Fe3 C23 C24 C25 59.3(4)
Fe3 C24 C25 C21 59.5(4)
Fe3 C26 C27 C28 -58.1(4)
Fe3 C26 C30 C29 58.9(4)
Fe3 C27 C28 C29 -60.0(4)
Fe3 C28 C29 C30 -59.0(4)
Fe3 C29 C30 C26 -60.0(4)
Li1 O1 C31 C32 107.0(5)
Li1 O1 C34 C33 -94.4(5)
Li1 C1 C2 Fe1 152.5(4)
Li1 C1 C2 C3 -149.1(4)
Li1 C1 C5 Fe1 -164.8(6)
Li1 C1 C5 C4 137.2(6)
Li1 C11 C12 Fe2 151.6(4)
Li1 C11 C12 C13 -150.1(4)
Li1 C11 C15 Fe2 -163.8(6)
Li1 C11 C15 C14 138.4(5)
Li1 C21 C22 Fe3 151.5(4)
Li1 C21 C22 C23 -150.2(4)
Li1 C21 C25 Fe3 -162.0(5)
Li1 C21 C25 C24 139.4(5)
Li2 O2 C35 C36 -107.9(6)
Li2 O2 C38 C37 101.0(5)
Li2 C6 C7 Fe1 -158.4(5)
Li2 C6 C7 C8 143.6(5)
Li2 C6 C10 Fe1 156.3(4)
Li2 C6 C10 C9 -145.7(5)
Li2 C16 C17 Fe2 -157.4(5)
Li2 C16 C17 C18 144.6(5)
Li2 C16 C20 Fe2 154.4(4)
Li2 C16 C20 C19 -147.6(5)
Li2 C26 C27 Fe3 -157.2(5)
Li2 C26 C27 C28 144.7(5)
Li2 C26 C30 Fe3 154.1(4)
Li2 C26 C30 C29 -146.9(5)
O1 C31 C32 C33 6.8(6)
O2 C35 C36 C37 -10.7(6)
C1 C2 C3 Fe1 -59.5(4)
C1 C2 C3 C4 0.3(6)
C2 C1 C5 Fe1 58.9(3)
C2 C1 C5 C4 1.0(6)
C2 C3 C4 Fe1 -59.5(4)
C2 C3 C4 C5 0.3(6)
C3 C4 C5 Fe1 -59.8(4)
C3 C4 C5 C1 -0.8(6)
C5 C1 C2 Fe1 -59.1(3)
C5 C1 C2 C3 -0.8(6)
C6 C7 C8 Fe1 59.0(4)
C6 C7 C8 C9 -1.0(6)
C7 C6 C10 Fe1 -59.3(3)
C7 C6 C10 C9 -1.4(6)
C7 C8 C9 Fe1 59.6(4)
C7 C8 C9 C10 0.1(6)
C8 C9 C10 Fe1 59.7(4)
C8 C9 C10 C6 0.9(6)
C10 C6 C7 Fe1 59.4(3)
C10 C6 C7 C8 1.4(6)
C11 C12 C13 Fe2 -59.5(4)
C11 C12 C13 C14 0.0(6)
C12 C11 C15 Fe2 58.5(3)
C12 C11 C15 C14 0.7(5)
C12 C13 C14 Fe2 -59.2(3)
C12 C13 C14 C15 0.4(6)
C13 C14 C15 Fe2 -59.9(4)
C13 C14 C15 C11 -0.8(6)
C15 C11 C12 Fe2 -58.8(3)
C15 C11 C12 C13 -0.5(5)
C16 C17 C18 Fe2 59.3(4)
C16 C17 C18 C19 -0.4(6)
C17 C16 C20 Fe2 -58.8(3)
C17 C16 C20 C19 -0.8(6)
C17 C18 C19 Fe2 59.7(3)
C17 C18 C19 C20 -0.1(6)
C18 C19 C20 Fe2 59.9(4)
C18 C19 C20 C16 0.6(6)
C20 C16 C17 Fe2 58.7(3)
C20 C16 C17 C18 0.8(6)
C21 C22 C23 Fe3 -59.4(4)
C21 C22 C23 C24 0.5(6)
C22 C21 C25 Fe3 58.9(3)
C22 C21 C25 C24 0.3(6)
C22 C23 C24 Fe3 -59.6(4)
C22 C23 C24 C25 -0.3(6)
C23 C24 C25 Fe3 -59.5(4)
C23 C24 C25 C21 0.0(6)
C25 C21 C22 Fe3 -58.8(3)
C25 C21 C22 C23 -0.5(6)
C26 C27 C28 Fe3 59.3(4)
C26 C27 C28 C29 -0.7(6)
C27 C26 C30 Fe3 -58.9(3)
C27 C26 C30 C29 0.1(6)
C27 C28 C29 Fe3 59.7(4)
C27 C28 C29 C30 0.7(6)
C28 C29 C30 Fe3 59.5(4)
C28 C29 C30 C26 -0.5(6)
C30 C26 C27 Fe3 58.5(3)
C30 C26 C27 C28 0.4(6)
C31 O1 C34 C33 38.3(6)
C31 C32 C33 C34 15.6(6)
C32 C33 C34 O1 -33.0(6)
C34 O1 C31 C32 -28.3(6)
C35 O2 C38 C37 -40.9(5)
C35 C36 C37 C38 -13.2(6)
C36 C37 C38 O2 32.6(6)
C38 O2 C35 C36 32.1(6)
Dy2 C39 C40 Fe4 72.3(3)
Dy2 C39 C40 C41 130.5(4)
Dy2 C39 C43 Fe4 -72.8(3)
Dy2 C39 C43 C42 -131.1(4)
Dy2 C44 C45 Fe4 -74.4(3)
Dy2 C44 C45 C46 -131.7(4)
Dy2 C44 C48 Fe4 70.7(3)
Dy2 C44 C48 C47 129.0(4)
Dy2 C49 C50 Fe5 72.7(3)
Dy2 C49 C50 C51 130.5(4)
Dy2 C49 C53 Fe5 -74.3(3)
Dy2 C49 C53 C52 -132.3(4)
Dy2 C54 C55 Fe5 -76.3(3)
Dy2 C54 C55 C56 -134.0(4)
Dy2 C54 C58 Fe5 71.0(3)
Dy2 C54 C58 C57 128.4(4)
Dy2 C59 C60 Fe6 74.8(3)
Dy2 C59 C60 C61 134.3(4)
Dy2 C59 C63 Fe6 -74.7(3)
Dy2 C59 C63 C62 -134.0(4)
Dy2 C64 C65 Fe6 -76.8(3)
Dy2 C64 C65 C66 -134.8(4)
Dy2 C64 C68 Fe6 72.2(3)
Dy2 C64 C68 C67 130.6(4)
Fe4 C39 C40 C41 58.2(4)
Fe4 C39 C43 C42 -58.3(4)
Fe4 C40 C41 C42 59.5(4)
Fe4 C41 C42 C43 59.6(4)
Fe4 C42 C43 C39 59.1(4)
Fe4 C44 C45 C46 -57.3(4)
Fe4 C44 C48 C47 58.3(4)
Fe4 C45 C46 C47 -59.9(4)
Fe4 C46 C47 C48 -59.7(4)
Fe4 C47 C48 C44 -59.8(4)
Fe5 C49 C50 C51 57.8(4)
Fe5 C49 C53 C52 -58.0(4)
Fe5 C50 C51 C52 58.7(4)
Fe5 C51 C52 C53 60.1(4)
Fe5 C52 C53 C49 59.2(4)
Fe5 C54 C55 C56 -57.7(4)
Fe5 C54 C58 C57 57.4(4)
Fe5 C55 C56 C57 -59.8(4)
Fe5 C56 C57 C58 -60.1(4)
Fe5 C57 C58 C54 -58.7(4)
Fe6 C59 C60 C61 59.6(4)
Fe6 C59 C63 C62 -59.3(4)
Fe6 C60 C61 C62 59.2(4)
Fe6 C61 C62 C63 59.7(4)
Fe6 C62 C63 C59 60.8(4)
Fe6 C64 C65 C66 -57.9(4)
Fe6 C64 C68 C67 58.4(4)
Fe6 C65 C66 C67 -60.0(4)
Fe6 C66 C67 C68 -59.5(4)
Fe6 C67 C68 C64 -59.4(4)
Li3 O3 C69 C70 101.7(5)
Li3 O3 C72 C71 -89.5(6)
Li3 C39 C40 Fe4 152.1(4)
Li3 C39 C40 C41 -149.7(5)
Li3 C39 C43 Fe4 -158.4(5)
Li3 C39 C43 C42 143.4(5)
Li3 C49 C50 Fe5 151.4(4)
Li3 C49 C50 C51 -150.8(4)
Li3 C49 C53 Fe5 -159.6(6)
Li3 C49 C53 C52 142.3(5)
Li3 C59 C60 Fe6 153.7(4)
Li3 C59 C60 C61 -146.8(5)
Li3 C59 C63 Fe6 -160.6(5)
Li3 C59 C63 C62 140.1(5)
Li4 O4 C73 C74 -96.6(6)
Li4 O4 C76 C75 98.3(6)
Li4 C44 C45 Fe4 -156.1(5)
Li4 C44 C45 C46 146.5(5)
Li4 C44 C48 Fe4 153.4(4)
Li4 C44 C48 C47 -148.3(5)
Li4 C54 C55 Fe5 -156.5(5)
Li4 C54 C55 C56 145.7(5)
Li4 C54 C58 Fe5 154.9(4)
Li4 C54 C58 C57 -147.7(5)
Li4 C64 C65 Fe6 -157.4(5)
Li4 C64 C65 C66 144.7(5)
Li4 C64 C68 Fe6 154.8(4)
Li4 C64 C68 C67 -146.8(5)
O3 C69 C70 C71 12.3(6)
O4 C73 C74 C75 -25.1(7)
C39 C40 C41 Fe4 -59.0(4)
C39 C40 C41 C42 0.5(6)
C40 C39 C43 Fe4 59.3(3)
C40 C39 C43 C42 1.0(6)
C40 C41 C42 Fe4 -59.5(4)
C40 C41 C42 C43 0.1(6)
C41 C42 C43 Fe4 -59.8(4)
C41 C42 C43 C39 -0.7(6)
C43 C39 C40 Fe4 -59.1(3)
C43 C39 C40 C41 -0.9(6)
C44 C45 C46 Fe4 58.7(4)
C44 C45 C46 C47 -1.1(6)
C45 C44 C48 Fe4 -59.1(3)
C45 C44 C48 C47 -0.7(6)
C45 C46 C47 Fe4 60.3(4)
C45 C46 C47 C48 0.6(6)
C46 C47 C48 Fe4 59.9(4)
C46 C47 C48 C44 0.1(6)
C48 C44 C45 Fe4 58.5(3)
C48 C44 C45 C46 1.1(6)
C49 C50 C51 Fe5 -58.5(4)
C49 C50 C51 C52 0.2(6)
C50 C49 C53 Fe5 59.7(3)
C50 C49 C53 C52 1.7(6)
C50 C51 C52 Fe5 -59.2(4)
C50 C51 C52 C53 0.9(6)
C51 C52 C53 Fe5 -60.9(4)
C51 C52 C53 C49 -1.6(6)
C53 C49 C50 Fe5 -58.9(3)
C53 C49 C50 C51 -1.1(6)
C54 C55 C56 Fe5 59.0(4)
C54 C55 C56 C57 -0.8(6)
C55 C54 C58 Fe5 -59.1(3)
C55 C54 C58 C57 -1.7(6)
C55 C56 C57 Fe5 59.9(4)
C55 C56 C57 C58 -0.3(6)
C56 C57 C58 Fe5 60.0(4)
C56 C57 C58 C54 1.3(6)
C58 C54 C55 Fe5 59.3(3)
C58 C54 C55 C56 1.5(6)
C59 C60 C61 Fe6 -60.8(4)
C59 C60 C61 C62 -1.7(6)
C60 C59 C63 Fe6 58.0(3)
C60 C59 C63 C62 -1.3(6)
C60 C61 C62 Fe6 -58.9(4)
C60 C61 C62 C63 0.8(6)
C61 C62 C63 Fe6 -60.4(4)
C61 C62 C63 C59 0.4(6)
C63 C59 C60 Fe6 -57.8(3)
C63 C59 C60 C61 1.8(6)
C64 C65 C66 Fe6 59.0(4)
C64 C65 C66 C67 -1.1(6)
C65 C64 C68 Fe6 -59.4(3)
C65 C64 C68 C67 -1.0(6)
C65 C66 C67 Fe6 60.0(4)
C65 C66 C67 C68 0.4(6)
C66 C67 C68 Fe6 59.7(4)
C66 C67 C68 C64 0.4(6)
C68 C64 C65 Fe6 59.2(3)
C68 C64 C65 C66 1.2(6)
C69 O3 C72 C71 39.7(6)
C69 C70 C71 C72 10.8(6)
C70 C71 C72 O3 -30.5(6)
C72 O3 C69 C70 -32.4(6)
C73 O4 C76 C75 -37.5(6)
C73 C74 C75 C76 2.7(7)
C74 C75 C76 O4 20.6(7)
C76 O4 C73 C74 39.1(6)
Li5 O5 C77 C78 -169.5(6)
Li5 O5 C80 C79 -167.0(5)
Li5 O6 C81 C82 178.1(6)
Li5 O6 C84 C83 163.8(7)
Li5 O7 C85 C86 159.6(5)
Li5 O7 C88 C87 179.8(5)
Li5 O8 C89 C90 -169.5(5)
Li5 O8 C92 C91 164.4(5)
O5 C77 C78 C79 -34.9(6)
O6 C81 C82 C83 25.1(9)
O7 C85 C86 C87 37.4(5)
O8 C89 C90 C91 -9.0(7)
C77 O5 C80 C79 7.3(6)
C77 C78 C79 C80 38.5(6)
C78 C79 C80 O5 -28.7(6)
C80 O5 C77 C78 17.4(6)
C81 O6 C84 C83 -6.9(8)
C81 C82 C83 C84 -29.2(10)
C82 C83 C84 O6 22.8(10)
C84 O6 C81 C82 -10.7(7)
C85 O7 C88 C87 6.1(6)
C85 C86 C87 C88 -33.0(6)
C86 C87 C88 O7 17.3(6)
C88 O7 C85 C86 -27.6(6)
C89 O8 C92 C91 -37.9(6)
C89 C90 C91 C92 -13.2(7)
C90 C91 C92 O8 31.2(6)
C92 O8 C89 C90 29.3(6)
Li6 O9 C93 C94 176.9(5)
Li6 O9 C96 C95 -168.8(5)
Li6 O10 C97 C98 -157.6(6)
Li6 O10 C100 C99 -177.7(6)
Li6 O11 C101 C102 165.8(5)
Li6 O11 C104 C103 -142.3(5)
Li6 O12 C105 C106 -173(2)
Li6 O12 C108 C107 165(2)
Li6 O12A C1A C1B 176(3)
Li6 O12A C1D C1C -155(3)
O9 C93 C94 C95 11.5(7)
O10 C97 C98 C99 -33.1(7)
O11 C101 C102 C103 -24.9(6)
C93 O9 C96 C95 37.2(6)
C93 C94 C95 C96 10.5(7)
C94 C95 C96 O9 -29.2(7)
C96 O9 C93 C94 -30.4(6)
C97 O10 C100 C99 9.3(7)
C97 C98 C99 C100 37.8(7)
C98 C99 C100 O10 -30.1(7)
C100 O10 C97 C98 15.0(7)
C101 O11 C104 C103 19.4(6)
C101 C102 C103 C104 35.8(6)
C102 C103 C104 O11 -34.3(6)
C104 O11 C101 C102 3.7(6)
O12 C105 C106 C107 -5(2)
C105 O12 C108 C107 -26(3)
C105 C106 C107 C108 -10.1(15)
C106 C107 C108 O12 23(2)
C108 O12 C105 C106 18(3)
O12A C1A C1B C1C -35(4)
C1A O12A C1D C1C -5(5)
C1A C1B C1C C1D 31(3)
C1B C1C C1D O12A -16(4)
C1D O12A C1A C1B 24(5)
